data_7117521
loop_
_publ_author_name
'Masaki Yamamura'
'Kimiya Sukegawa'
'Tatsuya Nabeshima'

_publ_section_title
;
 Tuning the depth of bowl-shaped phosphine hosts: capsule and pseudo-cage
 architectures in host-guest complexes with C60 fullerene
;
_journal_name_full Chem.Commun.
_journal_page_first 12080
_journal_paper_doi 10.1039/C5cc04194E
_journal_volume 51
_journal_year 2015
_chemical_formula_sum 'C231 H87 Cl9 O12 P4 S4'
_chemical_formula_weight 3625.17
_space_group_crystal_system tetragonal
_space_group_IT_number 76
_space_group_name_Hall 'P 4w'
_space_group_name_H-M_alt 'P 41'
_symmetry_space_group_name_Hall 'P 4w'
_symmetry_space_group_name_H-M 'P 41'
_atom_sites_solution_hydrogens geom
_audit_creation_method SHELXL-2014/6
_audit_update_record
;
2015-04-21 deposited with the CCDC.
2015-06-16 downloaded from the CCDC.
;
_cell_angle_alpha 90
_cell_angle_beta 90
_cell_angle_gamma 90
_cell_formula_units_Z 4
_cell_length_a 31.8128(15)
_cell_length_b 31.8128(15)
_cell_length_c 16.4343(9)
_cell_measurement_reflns_used 9869
_cell_measurement_temperature 120(2)
_cell_measurement_theta_max 18.98
_cell_measurement_theta_min 2.19
_cell_volume 16632.4(14)
_computing_cell_refinement 'Bruker SAINT'
_computing_data_collection 'Bruker APEX2'
_computing_data_reduction 'Bruker SAINT'
_computing_molecular_graphics 'Bruker SHELXTL'
_computing_publication_material 'Bruker SHELXTL'
_computing_structure_refinement 'SHELXL-2014/6 (Sheldrick, 2014)'
_computing_structure_solution 'SHELXD-2014/6 (Sheldrick, 2014)'
_diffrn_ambient_temperature 120(2)
_diffrn_measured_fraction_theta_full 1.000
_diffrn_measured_fraction_theta_max 1.000
_diffrn_measurement_device_type 'Bruker APEX-II CCD'
_diffrn_measurement_method '\f and \w scans'
_diffrn_radiation_monochromator graphite
_diffrn_radiation_source 'fine-focus sealed tube'
_diffrn_radiation_type MoK\a
_diffrn_radiation_wavelength 0.71073
_diffrn_reflns_av_R_equivalents 0.1292
_diffrn_reflns_av_unetI/netI 0.1671
_diffrn_reflns_laue_measured_fraction_full 1.000
_diffrn_reflns_laue_measured_fraction_max 1.000
_diffrn_reflns_limit_h_max 39
_diffrn_reflns_limit_h_min -29
_diffrn_reflns_limit_k_max 39
_diffrn_reflns_limit_k_min -37
_diffrn_reflns_limit_l_max 20
_diffrn_reflns_limit_l_min -20
_diffrn_reflns_number 167122
_diffrn_reflns_point_group_measured_fraction_full 1.000
_diffrn_reflns_point_group_measured_fraction_max 1.000
_diffrn_reflns_theta_full 25.242
_diffrn_reflns_theta_max 25.999
_diffrn_reflns_theta_min 0.640
_exptl_absorpt_coefficient_mu 0.312
_exptl_absorpt_correction_T_max 0.991
_exptl_absorpt_correction_T_min 0.981
_exptl_absorpt_correction_type empirical
_exptl_crystal_colour black
_exptl_crystal_density_diffrn 1.448
_exptl_crystal_density_meas ?
_exptl_crystal_description block
_exptl_crystal_F_000 7384
_exptl_crystal_size_max 0.150
_exptl_crystal_size_mid 0.050
_exptl_crystal_size_min 0.030
_refine_diff_density_max 0.712
_refine_diff_density_min -0.687
_refine_diff_density_rms 0.125
_refine_ls_abs_structure_details
;
 Flack x determined using 5828 quotients [(I+)-(I-)]/[(I+)+(I-)]
 (Parsons, Flack and Wagner, Acta Cryst. B69 (2013) 249-259).
;
_refine_ls_abs_structure_Flack 0.18(3)
_refine_ls_extinction_coef .
_refine_ls_extinction_method none
_refine_ls_goodness_of_fit_ref 1.190
_refine_ls_hydrogen_treatment constr
_refine_ls_matrix_type full
_refine_ls_number_parameters 2221
_refine_ls_number_reflns 32723
_refine_ls_number_restraints 10
_refine_ls_restrained_S_all 1.190
_refine_ls_R_factor_all 0.2095
_refine_ls_R_factor_gt 0.1220
_refine_ls_shift/su_max 0.000
_refine_ls_shift/su_mean 0.000
_refine_ls_structure_factor_coef Fsqd
_refine_ls_weighting_details 'w=1/[\s^2^(Fo^2^)+(0.0600P)^2^+100.0000P] where P=(Fo^2^+2Fc^2^)/3'
_refine_ls_weighting_scheme calc
_refine_ls_wR_factor_gt 0.2623
_refine_ls_wR_factor_ref 0.2979
_reflns_Friedel_coverage 0.929
_reflns_friedel_fraction_full 1.000
_reflns_friedel_fraction_max 1.000
_reflns_number_gt 17602
_reflns_number_total 32723
_reflns_threshold_expression 'I > 2\s(I)'
_cod_data_source_file c5cc04194e2-e4.cif
_cod_data_source_block PSC603_0ma
_cod_depositor_comments
;
The following automatic conversions were performed:

'_exptl_crystal_density_meas' value 'not measured' was changed to '?'
- the value is perceived as not measured.

Automatic conversion script
Id: cif_fix_values 3392 2015-05-12 13:50:21Z andrius 
;
_cod_original_cell_volume 16632.4(18)
_cod_database_code 7117521
_shelx_space_group_comment
;
The symmetry employed for this shelxl refinement is uniquely defined
by the following loop, which should always be used as a source of
symmetry information in preference to the above space-group names.
They are only intended as comments.
;
_shelx_estimated_absorpt_t_min 0.955
_shelx_estimated_absorpt_t_max 0.991
_shelxl_version_number 2014/6

loop_
_space_group_symop_operation_xyz
'x, y, z'
'-x, -y, z+1/2'
'-y, x, z+1/4'
'y, -x, z+3/4'

loop_
_atom_site_label
_atom_site_type_symbol
_atom_site_fract_x
_atom_site_fract_y
_atom_site_fract_z
_atom_site_U_iso_or_equiv
_atom_site_adp_type
_atom_site_occupancy
_atom_site_site_symmetry_order
_atom_site_calc_flag
_atom_site_refinement_flags_posn
_atom_site_refinement_flags_adp
_atom_site_refinement_flags_occupancy
_atom_site_disorder_assembly
_atom_site_disorder_group
P9 P 0.56625(13) 0.66965(14) 0.0369(3) 0.0333(10) Uani 1 1 d . . . . .
P10 P 0.83355(14) 0.58024(13) -0.4558(3) 0.0324(10) Uani 1 1 d . . . . .
P11 P 0.65554(15) 0.93777(14) -0.4866(3) 0.0355(11) Uani 1 1 d . . . . .
S004 S 0.85304(15) 0.53312(14) -0.5193(3) 0.0395(11) Uani 1 1 d . . . . .
P005 P 0.90770(15) 0.86013(16) 0.0601(3) 0.0408(12) Uani 1 1 d . . . . .
S5 S 0.51812(13) 0.64437(15) 0.0891(3) 0.0402(11) Uani 1 1 d . . . . .
S6 S 0.63204(17) 0.98079(15) -0.5560(3) 0.0480(13) Uani 1 1 d . . . . .
S7 S 0.95095(15) 0.88359(17) 0.1263(3) 0.0497(13) Uani 1 1 d . . . . .
Cl1 Cl 0.90912(17) 0.99795(18) 0.0703(4) 0.0682(16) Uani 1 1 d . . . . .
Cl2 Cl 0.9686(2) 0.96348(18) -0.0440(3) 0.0688(16) Uani 1 1 d . . . . .
Cl3 Cl 0.9879(2) 1.03993(19) 0.0405(4) 0.0790(18) Uani 1 1 d . . . . .
Cl7 Cl 0.9758(2) 0.5932(2) -0.5004(5) 0.091(2) Uani 1 1 d . . . . .
Cl8 Cl 0.9704(3) 0.5069(2) -0.5551(5) 0.098(2) Uani 1 1 d . . . . .
Cl9 Cl 0.9753(2) 0.5730(2) -0.6743(4) 0.091(2) Uani 1 1 d . . . . .
O1 O 0.6050(4) 0.8587(3) -0.5035(7) 0.035(3) Uani 1 1 d . . . . .
O2 O 0.8854(3) 0.6561(3) -0.4895(7) 0.036(3) Uani 1 1 d . . . . .
O3 O 0.9047(4) 0.7657(4) 0.0769(8) 0.046(3) Uani 1 1 d . . . . .
O4 O 0.9212(3) 0.8779(4) -0.1171(7) 0.038(3) Uani 1 1 d . . . . .
O5 O 0.8227(4) 0.8916(4) 0.1026(8) 0.045(3) Uani 1 1 d . . . . .
O6 O 0.6547(4) 0.9611(4) -0.3097(7) 0.041(3) Uani 1 1 d . . . . .
O7 O 0.6486(3) 0.6382(4) 0.0984(7) 0.037(3) Uani 1 1 d . . . . .
O8 O 0.5681(3) 0.7638(4) 0.0492(6) 0.034(3) Uani 1 1 d . . . . .
O9 O 0.7450(3) 0.9161(4) -0.5286(7) 0.040(3) Uani 1 1 d . . . . .
Cl4 Cl 0.5735(4) 0.5230(4) -0.0131(8) 0.188(6) Uani 1 1 d . U . . .
O10 O 0.5621(3) 0.6483(3) -0.1412(7) 0.032(3) Uani 1 1 d . . . . .
O11 O 0.8341(4) 0.5654(4) -0.2748(7) 0.041(3) Uani 1 1 d . . . . .
O12 O 0.7451(3) 0.6009(3) -0.5030(7) 0.038(3) Uani 1 1 d . . . . .
Cl5 Cl 0.5048(3) 0.5004(4) 0.0842(8) 0.169(4) Uani 1 1 d . U . . .
C029 C 0.7000(5) 0.9480(5) -0.4237(10) 0.032(4) Uani 1 1 d . . . . .
C030 C 0.5937(5) 0.6269(5) -0.0972(10) 0.028(4) Uani 1 1 d . . . . .
C031 C 0.6001(5) 0.7435(5) 0.0889(10) 0.031(4) Uani 1 1 d . . . . .
C032 C 0.8753(5) 0.9348(5) -0.2117(11) 0.037(4) Uani 1 1 d . . . . .
C033 C 0.9225(5) 0.8238(5) -0.0114(11) 0.031(4) Uani 1 1 d . . . . .
C034 C 0.9378(5) 0.6980(6) -0.3772(11) 0.035(4) Uani 1 1 d . . . . .
C035 C 0.8755(5) 0.8921(5) 0.0004(10) 0.033(4) Uani 1 1 d . . . . .
C036 C 0.8463(5) 0.7332(6) -0.1690(12) 0.041(5) Uani 1 1 d . . . . .
C037 C 0.9154(5) 0.6471(6) -0.2728(10) 0.037(4) Uani 1 1 d . . . . .
H61 H 0.9336 0.6605 -0.2350 0.045 Uiso 1 1 calc R U . . .
C038 C 0.6005(5) 0.6358(5) -0.0159(11) 0.033(4) Uani 1 1 d . . . . .
C039 C 0.6945(5) 0.9590(5) -0.3450(11) 0.030(4) Uani 1 1 d . . . . .
C040 C 0.8896(6) 0.6413(5) -0.4082(11) 0.040(4) Uani 1 1 d . . . . .
C041 C 0.8170(5) 0.6250(5) -0.5080(9) 0.024(3) Uani 1 1 d . . . . .
C042 C 0.6128(5) 0.5897(5) -0.2243(13) 0.040(5) Uani 1 1 d . . . . .
C043 C 0.6846(6) 0.8539(5) -0.2576(12) 0.041(5) Uani 1 1 d . . . . .
C044 C 0.5372(5) 0.7888(6) -0.3999(10) 0.032(4) Uani 1 1 d . . . . .
C045 C 0.9146(5) 0.6606(5) -0.3533(10) 0.027(4) Uani 1 1 d . . . . .
C046 C 0.6396(5) 0.7501(5) -0.1432(10) 0.032(4) Uani 1 1 d . . . . .
C047 C 0.6818(6) 0.8515(5) -0.1736(11) 0.036(4) Uani 1 1 d . . . . .
Cl6 Cl 0.5809(4) 0.5251(4) 0.1565(8) 0.179(5) Uani 1 1 d . U . . .
C049 C 0.7748(6) 0.9434(5) -0.4066(10) 0.040(5) Uani 1 1 d . . . . .
H73 H 0.8021 0.9363 -0.4256 0.047 Uiso 1 1 calc R U . . .
C050 C 0.7896(5) 0.5738(5) -0.3927(9) 0.025(4) Uani 1 1 d . . . . .
C051 C 0.6641(5) 0.5941(5) -0.0176(12) 0.038(4) Uani 1 1 d . . . . .
H62 H 0.6888 0.5832 0.0075 0.045 Uiso 1 1 calc R U . . .
C052 C 0.7240(5) 0.9762(5) -0.2107(12) 0.033(4) Uani 1 1 d . . . . .
C053 C 0.6602(6) 0.8219(6) -0.1354(11) 0.040(4) Uani 1 1 d . . . . .
C054 C 0.6240(6) 0.9157(5) -0.4098(11) 0.037(4) Uani 1 1 d . . . . .
C055 C 0.8377(5) 0.8097(6) -0.1640(11) 0.039(4) Uani 1 1 d . . . . .
C056 C 0.8650(5) 0.6064(6) -0.3858(11) 0.039(4) Uani 1 1 d . . . . .
C057 C 0.8645(5) 0.5953(5) -0.3035(11) 0.034(4) Uani 1 1 d . . . . .
C058 C 0.5544(6) 0.8226(6) -0.3886(11) 0.044(5) Uani 1 1 d . . . . .
C059 C 0.6962(5) 0.6871(5) -0.0874(12) 0.039(4) Uani 1 1 d . . . . .
C060 C 0.6414(5) 0.6804(5) 0.1140(10) 0.031(4) Uani 1 1 d . . . . .
C061 C 0.7117(6) 0.6843(5) 0.1697(9) 0.031(4) Uani 1 1 d . . . . .
C062 C 0.5355(5) 0.7591(6) -0.1675(11) 0.043(5) Uani 1 1 d . . . . .
H63 H 0.5259 0.7772 -0.2094 0.052 Uiso 1 1 calc R U . . .
C063 C 0.6372(4) 0.7916(5) -0.2658(11) 0.028(4) Uani 1 1 d . . . . .
C064 C 0.7499(5) 0.5814(5) -0.4244(10) 0.033(4) Uani 1 1 d . . . . .
C065 C 0.5745(5) 0.8805(6) -0.2923(12) 0.044(5) Uani 1 1 d . . . . .
H74 H 0.5557 0.8696 -0.2528 0.052 Uiso 1 1 calc R U . . .
C066 C 0.7027(6) 0.6927(6) -0.3689(11) 0.042(5) Uani 1 1 d . . . . .
C067 C 0.6526(6) 0.5835(5) -0.0964(12) 0.043(5) Uani 1 1 d . . . . .
H64 H 0.6693 0.5629 -0.1230 0.052 Uiso 1 1 calc R U . . .
C068 C 0.6026(5) 0.6983(5) 0.0901(9) 0.035(4) Uani 1 1 d . . . . .
C069 C 0.7955(6) 0.5634(5) -0.3127(11) 0.039(5) Uani 1 1 d . . . . .
C070 C 0.7398(5) 0.9373(5) -0.4549(10) 0.032(4) Uani 1 1 d . . . . .
C071 C 0.8167(6) 0.9361(5) -0.0147(10) 0.038(4) Uani 1 1 d . . . . .
H75 H 0.7924 0.9485 0.0084 0.046 Uiso 1 1 calc R U . . .
C072 C 0.7269(6) 0.8660(5) -0.2854(11) 0.035(4) Uani 1 1 d . . . . .
C073 C 0.6020(5) 0.8783(6) -0.4284(11) 0.037(4) Uani 1 1 d . . . . .
C074 C 0.5176(5) 0.7489(5) -0.4147(10) 0.033(4) Uani 1 1 d . . . . .
C075 C 0.8881(5) 0.8991(6) -0.0810(11) 0.042(5) Uani 1 1 d . . . . .
C076 C 0.7198(5) 0.5568(5) -0.3051(11) 0.035(4) Uani 1 1 d . . . . .
H65 H 0.6956 0.5485 -0.2753 0.042 Uiso 1 1 calc R U . . .
C077 C 0.7619(5) 0.7059(5) -0.0368(10) 0.033(4) Uani 1 1 d . . . . .
C078 C 0.6922(5) 0.7264(5) -0.0418(10) 0.035(4) Uani 1 1 d . . . . .
C079 C 0.8079(5) 0.8404(5) -0.1355(11) 0.040(5) Uani 1 1 d . . . . .
C080 C 0.5530(5) 0.6908(5) -0.1226(10) 0.029(4) Uani 1 1 d . . . . .
C081 C 0.8135(5) 0.7618(5) -0.0542(10) 0.031(4) Uani 1 1 d . . . . .
C082 C 0.6307(5) 0.7667(5) 0.1303(10) 0.029(4) Uani 1 1 d . . . . .
H66 H 0.6268 0.7960 0.1387 0.034 Uiso 1 1 calc R U . . .
C083 C 0.6629(6) 0.8970(6) 0.2443(11) 0.046(5) Uani 1 1 d . . . . .
H1 H 0.6798 0.8980 0.2919 0.056 Uiso 1 1 calc R U . . .
C084 C 0.8034(6) 0.6717(6) -0.2661(11) 0.045(5) Uani 1 1 d . . . . .
C085 C 0.6695(5) 0.7618(5) -0.3816(10) 0.031(4) Uani 1 1 d . . . . .
C086 C 0.8451(5) 0.7742(6) -0.2965(11) 0.040(5) Uani 1 1 d . . . . .
C087 C 0.7749(5) 0.5257(5) -0.1155(11) 0.035(4) Uani 1 1 d . . . . .
C088 C 0.8929(5) 0.9745(5) -0.4117(11) 0.035(4) Uani 1 1 d . . . . .
H51 H 0.8892 1.0007 -0.3848 0.042 Uiso 1 1 calc R U . . .
C089 C 0.6364(5) 0.6223(5) 0.0231(10) 0.029(4) Uani 1 1 d . . . . .
C090 C 0.6748(5) 0.8897(5) -0.5305(10) 0.033(4) Uani 1 1 d . . . . .
C091 C 0.7158(6) 0.8112(6) -0.0322(10) 0.042(5) Uani 1 1 d . . . . .
C092 C 0.6630(5) 0.7556(6) -0.0673(11) 0.040(5) Uani 1 1 d . . . . .
C093 C 0.7758(6) 0.6280(6) -0.5292(11) 0.041(5) Uani 1 1 d . . . . .
C094 C 0.8486(5) 0.7348(6) -0.2545(11) 0.037(4) Uani 1 1 d . . . . .
C095 C 0.5994(5) 0.9144(5) -0.2717(11) 0.035(4) Uani 1 1 d . . . . .
H76 H 0.5988 0.9264 -0.2188 0.042 Uiso 1 1 calc R U . . .
C096 C 0.7145(5) 0.8851(5) -0.5486(10) 0.030(4) Uani 1 1 d . . . . .
C097 C 0.7444(6) 0.8503(5) -0.3502(11) 0.038(4) Uani 1 1 d . . . . .
C098 C 0.6369(5) 0.7891(6) -0.1841(10) 0.035(4) Uani 1 1 d . . . . .
C099 C 0.7290(5) 0.8495(5) -0.5901(11) 0.033(4) Uani 1 1 d . . . . .
C100 C 0.7852(5) 0.5084(5) -0.0388(11) 0.034(4) Uani 1 1 d . . . . .
C101 C 0.8641(5) 0.8307(5) 0.1060(10) 0.030(4) Uani 1 1 d . . . . .
C102 C 0.7394(6) 0.8429(5) -0.0732(12) 0.042(5) Uani 1 1 d . . . . .
C103 C 0.7576(6) 0.6574(5) -0.1512(15) 0.056(6) Uani 1 1 d . . . . .
C104 C 0.8327(5) 0.6898(5) -0.5731(9) 0.030(4) Uani 1 1 d . . . . .
H67 H 0.8521 0.7112 -0.5875 0.036 Uiso 1 1 calc R U . . .
C105 C 0.7080(5) 1.0018(6) -0.0608(10) 0.038(4) Uani 1 1 d . . . . .
C106 C 0.8218(5) 0.6993(5) -0.1299(11) 0.038(4) Uani 1 1 d . . . . .
C107 C 0.6733(5) 0.7032(6) 0.1500(10) 0.036(4) Uani 1 1 d . . . . .
C108 C 0.9397(5) 0.8085(6) -0.1533(10) 0.033(4) Uani 1 1 d . . . . .
H77 H 0.9452 0.8177 -0.2073 0.040 Uiso 1 1 calc R U . . .
C109 C 0.5572(5) 0.7052(6) -0.0429(10) 0.033(4) Uani 1 1 d . . . . .
C110 C 0.7944(6) 0.8263(6) 0.1586(10) 0.038(4) Uani 1 1 d . . . . .
C111 C 0.7622(5) 0.6619(5) -0.5787(9) 0.030(4) Uani 1 1 d . . . . .
C112 C 0.7173(7) 0.6666(5) -0.6029(10) 0.041(5) Uani 1 1 d . . . . .
C113 C 0.6756(5) 0.6841(5) -0.3029(11) 0.038(4) Uani 1 1 d . . . . .
C114 C 0.8652(5) 0.9297(5) -0.1282(9) 0.032(4) Uani 1 1 d . . . . .
C115 C 0.8396(6) 0.8120(6) -0.2550(12) 0.047(5) Uani 1 1 d . . . . .
C116 C 0.7724(7) 0.8425(5) -0.6083(10) 0.044(5) Uani 1 1 d . . . . .
C117 C 0.6617(6) 0.8234(6) -0.3087(11) 0.047(5) Uani 1 1 d . . . . .
C118 C 0.8890(5) 0.6128(5) -0.2462(11) 0.034(4) Uani 1 1 d . . . . .
H68 H 0.8889 0.6032 -0.1915 0.041 Uiso 1 1 calc R U . . .
C119 C 0.5571(5) 0.7480(5) -0.0278(11) 0.032(4) Uani 1 1 d . . . . .
C120 C 0.6441(5) 0.7140(6) -0.1842(12) 0.041(5) Uani 1 1 d . . . . .
C121 C 0.9304(5) 0.7514(5) -0.0558(11) 0.033(4) Uani 1 1 d . . . . .
C122 C 0.6441(6) 0.8567(5) -0.5375(10) 0.037(4) Uani 1 1 d . . . . .
C123 C 0.6979(7) 0.7326(6) -0.4069(9) 0.048(5) Uani 1 1 d . . . . .
C124 C 0.8383(6) 0.7643(6) 0.1526(10) 0.044(5) Uani 1 1 d . . . . .
H78 H 0.8408 0.7352 0.1646 0.053 Uiso 1 1 calc R U . . .
C125 C 0.6662(5) 0.7472(5) 0.1589(10) 0.030(4) Uani 1 1 d . . . . .
H69 H 0.6869 0.7637 0.1855 0.035 Uiso 1 1 calc R U . . .
C126 C 0.6734(5) 0.6821(5) -0.1570(11) 0.037(4) Uani 1 1 d . . . . .
C127 C 0.7459(6) 0.6813(5) -0.3630(10) 0.035(4) Uani 1 1 d . . . . .
C128 C 0.7204(6) 0.8620(6) 0.1754(13) 0.050(5) Uani 1 1 d . . . . .
C129 C 0.7417(6) 0.7457(6) -0.4306(10) 0.042(5) Uani 1 1 d . . . . .
C130 C 0.8039(6) 0.7868(7) 0.1748(10) 0.049(5) Uani 1 1 d . . . . .
H79 H 0.7838 0.7720 0.2065 0.058 Uiso 1 1 calc R U . . .
C131 C 0.7930(5) 0.8002(7) -0.3956(11) 0.045(5) Uani 1 1 d . . . . .
C132 C 0.6200(5) 0.5995(5) -0.1392(10) 0.029(4) Uani 1 1 d . . . . .
C133 C 0.6027(6) 0.5295(6) -0.4024(11) 0.042(5) Uani 1 1 d . . . . .
H2 H 0.6081 0.5077 -0.3642 0.050 Uiso 1 1 calc R U . . .
C134 C 0.8709(6) 0.7867(7) 0.1100(10) 0.051(6) Uani 1 1 d . . . . .
C135 C 0.7689(6) 0.9601(5) -0.3296(11) 0.039(4) Uani 1 1 d . . . . .
H80 H 0.7930 0.9678 -0.2989 0.046 Uiso 1 1 calc R U . . .
C136 C 0.8834(5) 0.9357(5) -0.2853(11) 0.035(4) Uani 1 1 d . . . . .
C137 C 0.6973(5) 0.8177(6) -0.6078(10) 0.038(4) Uani 1 1 d . . . . .
H81 H 0.7044 0.7939 -0.6399 0.046 Uiso 1 1 calc R U . . .
C138 C 0.8027(6) 0.7178(6) -0.0594(10) 0.046(5) Uani 1 1 d . . . . .
C139 C 0.7667(5) 0.5379(5) -0.1810(11) 0.029(4) Uani 1 1 d . . . . .
C140 C 0.8785(6) 0.8435(6) -0.6814(11) 0.046(5) Uani 1 1 d . . . . .
H52 H 0.8685 0.8653 -0.7157 0.055 Uiso 1 1 calc R U . . .
C141 C 0.8378(5) 0.9078(5) 0.0287(10) 0.029(4) Uani 1 1 d . . . . .
C142 C 0.8401(5) 0.7717(6) -0.1238(12) 0.042(5) Uani 1 1 d . . . . .
C143 C 0.7476(6) 0.8727(5) -0.2104(12) 0.042(5) Uani 1 1 d . . . . .
C144 C 0.7287(5) 0.9663(5) -0.2940(10) 0.032(4) Uani 1 1 d . . . . .
C145 C 0.8082(6) 0.4727(6) -0.0320(11) 0.045(5) Uani 1 1 d . . . . .
H26 H 0.8152 0.4575 -0.0799 0.054 Uiso 1 1 calc R U . . .
C146 C 0.9200(5) 0.7810(7) 0.0026(12) 0.049(6) Uani 1 1 d . . . . .
C147 C 0.9284(5) 0.8365(6) -0.0979(12) 0.039(5) Uani 1 1 d . . . . .
C148 C 0.6413(7) 0.6703(6) -0.6541(13) 0.056(2) Uani 1 1 d . . . . .
C149 C 0.8096(6) 0.8357(5) -0.6181(11) 0.036(4) Uani 1 1 d . . . . .
C150 C 0.8016(6) 0.6694(6) -0.1773(11) 0.040(5) Uani 1 1 d . . . . .
C151 C 0.5415(5) 0.7172(5) -0.1839(10) 0.030(4) Uani 1 1 d . . . . .
H70 H 0.5376 0.7068 -0.2376 0.037 Uiso 1 1 calc R U . . .
C152 C 0.7355(6) 0.6516(5) -0.2263(11) 0.041(5) Uani 1 1 d . . . . .
C153 C 0.8289(6) 0.9481(5) -0.0926(11) 0.039(4) Uani 1 1 d . . . . .
H82 H 0.8131 0.9685 -0.1217 0.047 Uiso 1 1 calc R U . . .
C154 C 0.7435(6) 0.6653(6) 0.1825(10) 0.039(4) Uani 1 1 d . . . . .
C155 C 0.7427(5) 0.7791(6) -0.0062(10) 0.039(5) Uani 1 1 d . . . . .
C156 C 0.7825(6) 0.8317(5) -0.0705(9) 0.031(4) Uani 1 1 d . . . . .
C157 C 0.9842(6) 0.7640(7) -0.4166(15) 0.061(2) Uani 1 1 d . . . . .
C158 C 0.7213(5) 0.8182(6) -0.4015(11) 0.040(5) Uani 1 1 d . . . . .
C159 C 0.7169(5) 0.9870(6) -0.1413(12) 0.036(4) Uani 1 1 d . . . . .
C160 C 0.5759(5) 0.8607(6) -0.3729(11) 0.038(4) Uani 1 1 d . . . . .
C161 C 0.7217(6) 0.8636(5) -0.1424(11) 0.040(5) Uani 1 1 d . . . . .
C162 C 0.7930(6) 0.6912(5) -0.6003(10) 0.037(4) Uani 1 1 d . . . . .
H71 H 0.7854 0.7133 -0.6363 0.044 Uiso 1 1 calc R U . . .
C163 C 0.6757(5) 0.8008(6) -0.0650(11) 0.040(5) Uani 1 1 d . . . . .
C164 C 0.8254(5) 0.7033(5) -0.3034(11) 0.036(4) Uani 1 1 d . . . . .
C165 C 0.7617(6) 0.6594(5) -0.2957(12) 0.044(5) Uani 1 1 d . . . . .
C166 C 0.9578(6) 0.7274(6) -0.3906(11) 0.040(4) Uani 1 1 d . . . . .
C167 C 0.6463(5) 0.7163(6) -0.2723(11) 0.039(4) Uani 1 1 d . . . . .
C168 C 0.8116(5) 0.8437(5) -0.2784(12) 0.038(4) Uani 1 1 d . . . . .
C169 C 0.7699(6) 0.7136(5) -0.4051(10) 0.038(4) Uani 1 1 d . . . . .
C170 C 0.6435(5) 0.7531(5) -0.3146(12) 0.038(4) Uani 1 1 d . . . . .
C171 C 0.8448(5) 0.6569(5) -0.5241(10) 0.035(4) Uani 1 1 d . . . . .
C172 C 0.8218(7) 0.4576(6) 0.0423(11) 0.054(5) Uani 1 1 d . . . . .
H27 H 0.8382 0.4327 0.0455 0.065 Uiso 1 1 calc R U . . .
C173 C 0.7540(6) 0.8453(6) 0.1704(11) 0.043(5) Uani 1 1 d . . . . .
C174 C 0.5402(5) 0.8196(6) -0.0737(12) 0.041(5) Uani 1 1 d . . . . .
C175 C 0.6946(7) 1.0574(7) 0.0347(13) 0.059(6) Uani 1 1 d . . . . .
H3 H 0.6927 1.0868 0.0444 0.070 Uiso 1 1 calc R U . . .
C176 C 0.6253(5) 0.9299(5) -0.3328(12) 0.036(4) Uani 1 1 d . . . . .
C177 C 0.7142(5) 0.5713(5) -0.3787(11) 0.034(4) Uani 1 1 d . . . . .
H72 H 0.6868 0.5749 -0.4004 0.041 Uiso 1 1 calc R U . . .
C178 C 0.6832(6) 0.6696(5) -0.6250(11) 0.035(4) Uani 1 1 d . . . . .
C179 C 0.6585(6) 0.8217(6) -0.5795(10) 0.037(4) Uani 1 1 d . . . . .
H87 H 0.6394 0.7993 -0.5885 0.045 Uiso 1 1 calc R U . . .
C180 C 0.7893(5) 0.8391(6) -0.3494(11) 0.039(4) Uani 1 1 d . . . . .
C181 C 0.9214(6) 0.8289(6) -0.6879(11) 0.047(5) Uani 1 1 d . . . . .
H53 H 0.9392 0.8400 -0.7292 0.057 Uiso 1 1 calc R U . . .
C182 C 0.8095(6) 0.7238(7) -0.3731(11) 0.045(5) Uani 1 1 d . . . . .
C183 C 0.7325(5) 0.7377(6) -0.0109(10) 0.034(4) Uani 1 1 d . . . . .
C184 C 0.5997(6) 0.5708(6) -0.3730(12) 0.042(5) Uani 1 1 d . . . . .
C185 C 0.9286(5) 0.7069(7) -0.0393(12) 0.046(5) Uani 1 1 d . . . . .
C186 C 0.7929(5) 0.8609(5) -0.2052(11) 0.035(4) Uani 1 1 d . . . . .
C187 C 0.6226(7) 0.9132(7) 0.2443(14) 0.063(6) Uani 1 1 d . . . . .
H4 H 0.6119 0.9247 0.2935 0.076 Uiso 1 1 calc R U . . .
C188 C 0.5008(7) 0.9053(6) 0.0466(14) 0.060(2) Uani 1 1 d . . . . .
H5 H 0.5073 0.8851 0.0873 0.072 Uiso 1 1 calc R U . . .
C189 C 0.8176(6) 0.6493(6) 0.1607(13) 0.052(5) Uani 1 1 d . . . . .
H28 H 0.8186 0.6704 0.1199 0.063 Uiso 1 1 calc R U . . .
C190 C 0.6817(6) 0.8059(6) -0.3781(11) 0.043(5) Uani 1 1 d . . . . .
C191 C 0.8154(7) 0.5872(6) 0.2805(13) 0.057(6) Uani 1 1 d . . . . .
H29 H 0.8149 0.5662 0.3216 0.068 Uiso 1 1 calc R U . . .
C192 C 0.9024(6) 0.9364(7) -0.5402(12) 0.050(5) Uani 1 1 d . . . . .
H54 H 0.9036 0.9361 -0.5979 0.060 Uiso 1 1 calc R U . . .
C193 C 0.4834(5) 0.7373(6) -0.3671(12) 0.045(5) Uani 1 1 d . . . . .
H30 H 0.4736 0.7546 -0.3239 0.054 Uiso 1 1 calc R U . . .
C194 C 0.8111(6) 0.4793(7) 0.1118(11) 0.052(6) Uani 1 1 d . . . . .
H31 H 0.8193 0.4682 0.1630 0.063 Uiso 1 1 calc R U . . .
C195 C 0.7802(6) 0.6400(6) 0.2024(12) 0.042(5) Uani 1 1 d . . . . .
C196 C 0.5437(5) 0.7761(6) -0.0868(11) 0.038(4) Uani 1 1 d . . . . .
C197 C 0.6926(6) 0.6627(5) -0.2279(12) 0.040(4) Uani 1 1 d . . . . .
C198 C 0.8909(7) 0.6008(7) -0.0154(15) 0.069(3) Uani 1 1 d . . . . .
H32 H 0.8670 0.6125 -0.0418 0.083 Uiso 1 1 calc R U . . .
C199 C 0.5274(7) 0.8538(7) -0.0549(12) 0.058(6) Uani 1 1 d . . . . .
C200 C 0.9265(6) 0.6694(6) -0.0261(14) 0.051(6) Uani 1 1 d . . . . .
C201 C 0.7403(6) 0.6742(5) -0.0822(11) 0.040(5) Uani 1 1 d . . . . .
C202 C 0.4635(7) 0.6976(6) -0.3862(17) 0.072(7) Uani 1 1 d . . . . .
H33 H 0.4393 0.6891 -0.3568 0.086 Uiso 1 1 calc R U . . .
C203 C 0.9439(5) 0.7657(7) -0.1347(12) 0.047(5) Uani 1 1 d . . . . .
H83 H 0.9553 0.7466 -0.1733 0.056 Uiso 1 1 calc R U . . .
C204 C 0.6782(5) 0.8788(6) 0.1725(10) 0.035(4) Uani 1 1 d . . . . .
C205 C 0.8915(5) 0.9375(6) -0.3690(10) 0.039(4) Uani 1 1 d . . . . .
C206 C 0.7746(6) 0.5293(5) 0.0353(11) 0.041(4) Uani 1 1 d . . . . .
H34 H 0.7570 0.5534 0.0343 0.049 Uiso 1 1 calc R U . . .
C207 C 0.7598(5) 0.5526(5) -0.2662(12) 0.036(4) Uani 1 1 d . . . . .
C208 C 0.8210(5) 0.7684(6) -0.3709(10) 0.038(4) Uani 1 1 d . . . . .
C209 C 0.8999(6) 0.9728(6) -0.4972(13) 0.054(6) Uani 1 1 d . . . . .
H55 H 0.9030 0.9985 -0.5257 0.065 Uiso 1 1 calc R U . . .
C210 C 0.8966(6) 0.9008(6) -0.4118(12) 0.046(5) Uani 1 1 d . . . . .
H56 H 0.8957 0.8747 -0.3838 0.055 Uiso 1 1 calc R U . . .
C211 C 0.7849(6) 0.7914(7) -0.0322(10) 0.053(6) Uani 1 1 d . . . . .
C212 C 0.6052(5) 0.5817(5) -0.2945(12) 0.033(4) Uani 1 1 d . . . . .
C213 C 0.8518(6) 0.8248(5) -0.6237(11) 0.043(5) Uani 1 1 d . . . . .
C214 C 0.5961(7) 0.9136(6) 0.1732(14) 0.059(6) Uani 1 1 d . . . . .
H6 H 0.5683 0.9246 0.1739 0.071 Uiso 1 1 calc R U . . .
C215 C 0.9099(6) 0.7814(6) -0.5773(12) 0.052(5) Uani 1 1 d . . . . .
H57 H 0.9199 0.7596 -0.5428 0.062 Uiso 1 1 calc R U . . .
C216 C 0.9729(6) 0.8045(6) -0.4045(14) 0.061(2) Uani 1 1 d . . . . .
H7 H 0.9481 0.8107 -0.3749 0.073 Uiso 1 1 calc R U . . .
C217 C 0.5323(7) 0.7242(6) -0.4774(12) 0.057(6) Uani 1 1 d . . . . .
H35 H 0.5560 0.7329 -0.5081 0.068 Uiso 1 1 calc R U . . .
C218 C 0.6154(6) 0.7056(6) -0.6452(13) 0.056(2) Uani 1 1 d . . . . .
H36 H 0.6252 0.7296 -0.6165 0.068 Uiso 1 1 calc R U . . .
C219 C 0.9032(7) 0.9012(7) -0.4964(12) 0.060(6) Uani 1 1 d . . . . .
H58 H 0.9083 0.8753 -0.5234 0.072 Uiso 1 1 calc R U . . .
C220 C 0.9628(7) 0.9916(6) 0.0453(14) 0.066(7) Uani 1 1 d . . . . .
H84 H 0.9763 0.9750 0.0899 0.080 Uiso 1 1 calc R U . . .
C221 C 0.4856(7) 0.9651(7) -0.0664(14) 0.060(2) Uani 1 1 d . . . . .
H8 H 0.4832 0.9874 -0.1045 0.072 Uiso 1 1 calc R U . . .
C222 C 0.7529(7) 0.7864(6) -0.4270(10) 0.045(5) Uani 1 1 d . . . . .
C223 C 0.8691(6) 0.7954(6) -0.5707(12) 0.049(5) Uani 1 1 d . . . . .
H59 H 0.8521 0.7845 -0.5281 0.058 Uiso 1 1 calc R U . . .
C224 C 0.7799(6) 0.6078(5) 0.2604(10) 0.037(4) Uani 1 1 d . . . . .
H37 H 0.7542 0.6004 0.2861 0.045 Uiso 1 1 calc R U . . .
C225 C 0.7903(7) 0.5141(6) 0.1099(12) 0.050(5) Uani 1 1 d . . . . .
H38 H 0.7857 0.5295 0.1587 0.060 Uiso 1 1 calc R U . . .
C226 C 0.7037(6) 0.9738(6) 0.0074(12) 0.049(5) Uani 1 1 d . . . . .
H9 H 0.7072 0.9446 -0.0021 0.059 Uiso 1 1 calc R U . . .
C227 C 1.0331(6) 0.8288(7) -0.4719(14) 0.061(2) Uani 1 1 d . . . . .
H10 H 1.0500 0.8508 -0.4928 0.073 Uiso 1 1 calc R U . . .
C228 C 0.8299(5) 0.8509(6) 0.1227(10) 0.037(4) Uani 1 1 d . . . . .
C229 C 0.8515(7) 0.5966(7) 0.2418(15) 0.062(6) Uani 1 1 d . . . . .
H39 H 0.8762 0.5819 0.2573 0.075 Uiso 1 1 calc R U . . .
C230 C 0.9257(7) 0.6257(7) -0.0028(16) 0.069(3) Uani 1 1 d . . . . .
C231 C 0.4721(7) 0.9695(7) 0.0117(13) 0.060(2) Uani 1 1 d . . . . .
H11 H 0.4559 0.9936 0.0254 0.072 Uiso 1 1 calc R U . . .
C232 C 0.9366(6) 0.7997(7) -0.6358(12) 0.054(5) Uani 1 1 d . . . . .
H60 H 0.9653 0.7915 -0.6386 0.065 Uiso 1 1 calc R U . . .
C233 C 0.4807(7) 0.9421(6) 0.0687(14) 0.060(2) Uani 1 1 d . . . . .
H12 H 0.4732 0.9473 0.1238 0.072 Uiso 1 1 calc R U . . .
C234 C 0.5114(7) 0.6854(7) -0.4960(16) 0.075(7) Uani 1 1 d . . . . .
H40 H 0.5197 0.6692 -0.5419 0.089 Uiso 1 1 calc R U . . .
C235 C 0.6145(6) 0.8965(6) 0.1029(13) 0.052(5) Uani 1 1 d . . . . .
H13 H 0.5992 0.8959 0.0532 0.063 Uiso 1 1 calc R U . . .
C236 C 0.6951(6) 0.9863(6) 0.0834(12) 0.046(5) Uani 1 1 d . . . . .
H14 H 0.6936 0.9665 0.1267 0.056 Uiso 1 1 calc R U . . .
C237 C 0.5870(8) 0.5891(9) -0.5139(15) 0.086(8) Uani 1 1 d . . . . .
H15 H 0.5806 0.6103 -0.5526 0.103 Uiso 1 1 calc R U . . .
C238 C 0.8545(6) 0.6254(7) 0.1827(12) 0.055(6) Uani 1 1 d . . . . .
H41 H 0.8804 0.6301 0.1557 0.066 Uiso 1 1 calc R U . . .
C239 C 1.0217(6) 0.7548(7) -0.4557(14) 0.061(2) Uani 1 1 d . . . . .
H16 H 1.0298 0.7264 -0.4646 0.073 Uiso 1 1 calc R U . . .
C240 C 0.5607(7) 0.6732(6) -0.7122(13) 0.056(2) Uani 1 1 d . . . . .
H42 H 0.5325 0.6734 -0.7313 0.068 Uiso 1 1 calc R U . . .
C241 C 0.5744(7) 0.7051(7) -0.6798(13) 0.056(2) Uani 1 1 d . . . . .
H43 H 0.5575 0.7297 -0.6777 0.068 Uiso 1 1 calc R U . . .
C242 C 0.4794(7) 0.6720(6) -0.4467(14) 0.063(6) Uani 1 1 d . . . . .
H44 H 0.4679 0.6447 -0.4543 0.075 Uiso 1 1 calc R U . . .
C243 C 0.7036(6) 1.0417(6) -0.0414(11) 0.043(5) Uani 1 1 d . . . . .
H17 H 0.7069 1.0616 -0.0841 0.052 Uiso 1 1 calc R U . . .
C244 C 0.9982(6) 0.8385(7) -0.4361(14) 0.061(2) Uani 1 1 d . . . . .
H18 H 0.9895 0.8670 -0.4308 0.073 Uiso 1 1 calc R U . . .
C245 C 0.5844(7) 0.6361(7) -0.7227(13) 0.056(2) Uani 1 1 d . . . . .
H45 H 0.5728 0.6117 -0.7474 0.068 Uiso 1 1 calc R U . . .
C246 C 0.6244(7) 0.6371(6) -0.6960(12) 0.056(2) Uani 1 1 d . . . . .
H46 H 0.6418 0.6135 -0.7067 0.068 Uiso 1 1 calc R U . . .
C247 C 0.5116(7) 0.8972(7) -0.0331(14) 0.060(2) Uani 1 1 d . . . . .
C248 C 0.5986(6) 0.5188(7) -0.4798(13) 0.056(6) Uani 1 1 d . . . . .
H19 H 0.6015 0.4903 -0.4962 0.067 Uiso 1 1 calc R U . . .
C249 C 0.9565(6) 0.5589(6) -0.5790(14) 0.059(6) Uani 1 1 d . . . . .
H85 H 0.9252 0.5609 -0.5799 0.070 Uiso 1 1 calc R U . . .
C250 C 0.6547(6) 0.8805(6) 0.1062(11) 0.043(5) Uani 1 1 d . . . . .
H20 H 0.6665 0.8700 0.0571 0.052 Uiso 1 1 calc R U . . .
C251 C 0.9592(7) 0.5675(7) 0.0718(15) 0.069(3) Uani 1 1 d . . . . .
H47 H 0.9827 0.5571 0.1011 0.083 Uiso 1 1 calc R U . . .
C252 C 0.5034(7) 0.9255(6) -0.0892(14) 0.060(2) Uani 1 1 d . . . . .
H21 H 0.5093 0.9196 -0.1447 0.072 Uiso 1 1 calc R U . . .
C253 C 1.0473(6) 0.7873(6) -0.4814(14) 0.061(2) Uani 1 1 d . . . . .
H22 H 1.0739 0.7817 -0.5050 0.073 Uiso 1 1 calc R U . . .
C254 C 0.6884(7) 1.0280(8) 0.0973(12) 0.064(6) Uani 1 1 d . . . . .
H23 H 0.6796 1.0373 0.1496 0.077 Uiso 1 1 calc R U . . .
C255 C 0.5932(8) 0.6002(7) -0.4325(13) 0.073(7) Uani 1 1 d . . . . .
H24 H 0.5929 0.6291 -0.4180 0.088 Uiso 1 1 calc R U . . .
C256 C 0.8896(7) 0.5600(7) 0.0089(15) 0.069(3) Uani 1 1 d . . . . .
H48 H 0.8658 0.5431 -0.0035 0.083 Uiso 1 1 calc R U . . .
C257 C 0.9591(7) 0.6086(7) 0.0465(15) 0.069(3) Uani 1 1 d . . . . .
H49 H 0.9818 0.6263 0.0619 0.083 Uiso 1 1 calc R U . . .
C258 C 0.5896(8) 0.5502(10) -0.5374(14) 0.081(8) Uani 1 1 d . . . . .
H25 H 0.5856 0.5431 -0.5930 0.097 Uiso 1 1 calc R U . . .
C259 C 0.5458(7) 0.5295(11) 0.079(2) 0.118(12) Uani 1 1 d . U . . .
H86 H 0.5356 0.5592 0.0801 0.142 Uiso 1 1 calc R U . . .
C260 C 0.9263(7) 0.5412(7) 0.0558(15) 0.069(3) Uani 1 1 d . . . . .
H50 H 0.9263 0.5127 0.0730 0.083 Uiso 1 1 calc R U . . .

loop_
_atom_site_aniso_label
_atom_site_aniso_U_11
_atom_site_aniso_U_22
_atom_site_aniso_U_33
_atom_site_aniso_U_23
_atom_site_aniso_U_13
_atom_site_aniso_U_12
P9 0.022(2) 0.034(3) 0.044(3) 0.003(2) 0.006(2) -0.001(2)
P10 0.030(2) 0.024(2) 0.043(3) 0.003(2) 0.004(2) 0.0018(19)
P11 0.039(3) 0.030(3) 0.038(3) -0.004(2) 0.004(2) -0.001(2)
S004 0.044(3) 0.028(2) 0.047(3) -0.002(2) 0.001(2) 0.002(2)
P005 0.034(3) 0.049(3) 0.039(3) 0.004(2) -0.005(2) -0.010(2)
S5 0.023(2) 0.044(3) 0.054(3) 0.008(2) 0.007(2) -0.004(2)
S6 0.061(3) 0.034(3) 0.049(3) 0.004(2) 0.000(3) 0.007(2)
S7 0.039(3) 0.059(3) 0.051(3) 0.006(3) -0.012(2) -0.015(2)
Cl1 0.050(3) 0.066(4) 0.089(4) 0.008(3) -0.001(3) 0.005(3)
Cl2 0.090(4) 0.058(4) 0.058(3) -0.003(3) 0.017(3) -0.011(3)
Cl3 0.074(4) 0.070(4) 0.092(4) -0.016(4) 0.017(4) -0.021(3)
Cl7 0.069(4) 0.102(5) 0.103(5) -0.021(4) 0.017(4) 0.003(4)
Cl8 0.123(6) 0.066(4) 0.104(5) 0.011(4) 0.038(5) 0.020(4)
Cl9 0.114(6) 0.079(5) 0.081(4) 0.001(4) 0.008(4) 0.004(4)
O1 0.035(7) 0.031(7) 0.040(7) -0.004(5) -0.003(6) -0.004(5)
O2 0.026(6) 0.036(7) 0.048(7) 0.007(6) 0.010(6) -0.006(5)
O3 0.027(7) 0.065(9) 0.044(8) 0.008(7) -0.005(6) 0.004(6)
O4 0.028(7) 0.047(8) 0.039(7) -0.001(6) 0.006(5) -0.011(6)
O5 0.030(7) 0.050(8) 0.054(8) -0.015(7) 0.006(6) -0.008(6)
O6 0.043(8) 0.036(7) 0.043(7) -0.017(6) 0.001(6) 0.001(6)
O7 0.034(7) 0.041(7) 0.038(7) 0.006(6) 0.003(5) 0.001(6)
O8 0.032(7) 0.046(7) 0.025(6) -0.006(5) -0.002(5) 0.005(5)
O9 0.029(7) 0.053(8) 0.038(7) -0.008(6) -0.003(5) -0.005(6)
Cl4 0.222(13) 0.141(9) 0.202(12) -0.033(8) 0.077(10) -0.078(9)
O10 0.024(6) 0.029(6) 0.044(7) 0.002(5) -0.010(5) 0.000(5)
O11 0.034(7) 0.035(7) 0.053(8) 0.013(6) -0.003(6) 0.012(6)
O12 0.033(7) 0.031(7) 0.051(8) -0.009(6) 0.001(6) -0.003(5)
Cl5 0.098(7) 0.224(12) 0.184(11) -0.040(9) 0.021(7) -0.029(7)
C029 0.037(10) 0.026(9) 0.033(10) -0.002(8) -0.001(8) -0.009(8)
C030 0.037(10) 0.015(8) 0.033(9) 0.003(7) 0.003(8) -0.009(7)
C031 0.029(10) 0.037(10) 0.028(9) 0.001(8) 0.013(7) 0.001(8)
C032 0.039(10) 0.042(11) 0.031(10) -0.005(8) -0.012(8) -0.012(8)
C033 0.015(8) 0.028(9) 0.051(11) 0.020(8) 0.012(8) 0.000(7)
C034 0.024(9) 0.033(10) 0.049(11) -0.004(9) -0.002(8) 0.009(8)
C035 0.038(10) 0.033(10) 0.027(9) -0.003(7) -0.005(8) 0.004(8)
C036 0.026(10) 0.047(12) 0.052(12) -0.008(10) -0.006(9) 0.007(9)
C037 0.021(9) 0.055(12) 0.035(10) 0.006(9) -0.004(8) 0.015(8)
C038 0.024(9) 0.023(9) 0.051(11) 0.013(8) -0.004(8) -0.007(7)
C039 0.018(9) 0.024(9) 0.050(11) 0.008(8) -0.003(8) -0.003(7)
C040 0.044(11) 0.032(10) 0.043(11) 0.001(9) 0.007(9) 0.007(9)
C041 0.016(8) 0.025(9) 0.032(9) -0.001(7) -0.002(7) -0.006(7)
C042 0.018(9) 0.033(10) 0.068(14) 0.003(10) 0.011(9) 0.012(7)
C043 0.036(11) 0.031(10) 0.056(13) -0.003(9) 0.001(9) 0.013(8)
C044 0.028(9) 0.037(11) 0.031(9) 0.004(8) -0.010(7) -0.001(8)
C045 0.014(8) 0.028(9) 0.040(10) 0.004(8) -0.002(7) -0.001(7)
C046 0.013(8) 0.041(11) 0.041(10) 0.006(9) -0.003(7) 0.006(7)
C047 0.044(11) 0.026(9) 0.038(10) 0.002(8) -0.005(9) -0.006(8)
Cl6 0.160(10) 0.188(11) 0.188(12) 0.002(9) -0.063(9) 0.021(9)
C049 0.053(12) 0.030(10) 0.036(10) 0.000(8) 0.017(9) -0.019(9)
C050 0.032(9) 0.019(8) 0.025(9) -0.005(7) 0.003(7) 0.003(7)
C051 0.024(9) 0.027(10) 0.062(13) 0.009(9) 0.000(9) -0.001(8)
C052 0.038(10) 0.011(8) 0.052(12) -0.001(8) -0.002(9) -0.002(7)
C053 0.044(11) 0.041(11) 0.034(10) -0.008(9) 0.006(9) -0.002(9)
C054 0.046(11) 0.019(9) 0.045(11) -0.001(8) -0.009(9) 0.013(8)
C055 0.018(9) 0.047(12) 0.050(12) -0.014(9) -0.004(8) -0.007(8)
C056 0.021(9) 0.044(11) 0.053(12) -0.001(9) -0.002(8) 0.011(8)
C057 0.024(9) 0.036(10) 0.040(10) 0.004(8) 0.015(8) 0.002(8)
C058 0.043(12) 0.050(13) 0.039(11) 0.008(9) 0.005(9) 0.015(10)
C059 0.032(10) 0.030(10) 0.054(12) 0.010(9) 0.007(9) -0.007(8)
C060 0.036(10) 0.025(9) 0.032(9) 0.000(7) -0.001(8) 0.004(8)
C061 0.050(12) 0.029(10) 0.016(8) 0.001(7) 0.004(8) -0.013(9)
C062 0.029(10) 0.068(14) 0.032(10) 0.016(10) -0.006(8) -0.012(9)
C063 0.009(8) 0.025(9) 0.052(11) 0.002(8) -0.013(7) -0.009(7)
C064 0.042(11) 0.021(9) 0.037(10) -0.002(8) -0.005(8) -0.008(8)
C065 0.031(10) 0.041(11) 0.058(13) -0.006(10) 0.018(9) -0.003(9)
C066 0.039(11) 0.039(11) 0.049(11) -0.019(9) -0.007(9) -0.009(9)
C067 0.043(12) 0.028(10) 0.059(13) -0.007(9) 0.014(10) -0.013(9)
C068 0.042(11) 0.041(11) 0.022(8) -0.011(8) 0.004(8) 0.002(8)
C069 0.055(13) 0.020(9) 0.043(11) -0.006(8) 0.001(10) 0.003(8)
C070 0.035(10) 0.026(9) 0.036(10) 0.008(8) -0.002(8) -0.012(8)
C071 0.044(11) 0.038(11) 0.032(10) -0.002(8) 0.010(8) 0.003(9)
C072 0.049(12) 0.022(9) 0.035(10) 0.011(8) 0.007(9) 0.007(8)
C073 0.029(10) 0.042(11) 0.040(10) 0.000(9) 0.000(8) 0.002(8)
C074 0.039(10) 0.031(10) 0.029(9) 0.003(8) -0.004(8) 0.017(8)
C075 0.027(10) 0.063(13) 0.036(10) -0.014(9) 0.000(8) -0.026(9)
C076 0.036(11) 0.020(9) 0.049(11) -0.002(8) 0.020(9) -0.006(8)
C077 0.035(10) 0.025(9) 0.040(10) 0.015(8) 0.003(8) -0.010(8)
C078 0.036(10) 0.035(10) 0.033(10) 0.005(8) 0.010(8) -0.003(8)
C079 0.030(10) 0.036(10) 0.054(12) -0.017(9) -0.014(9) -0.013(8)
C080 0.012(8) 0.030(9) 0.047(11) -0.007(8) 0.003(7) -0.004(7)
C081 0.029(10) 0.027(10) 0.038(10) -0.001(8) -0.011(8) -0.005(8)
C082 0.021(9) 0.024(9) 0.041(10) 0.006(7) 0.010(8) 0.002(7)
C083 0.045(12) 0.057(13) 0.037(11) 0.005(9) 0.000(9) -0.007(10)
C084 0.055(13) 0.038(11) 0.044(11) -0.004(9) -0.007(10) 0.029(10)
C085 0.026(9) 0.037(11) 0.030(9) 0.004(8) -0.007(8) 0.007(8)
C086 0.025(10) 0.051(12) 0.043(11) -0.004(10) 0.012(8) -0.007(9)
C087 0.033(10) 0.027(10) 0.043(11) -0.004(9) 0.004(9) -0.010(8)
C088 0.031(10) 0.031(10) 0.041(11) -0.005(8) -0.003(8) 0.002(8)
C089 0.040(10) 0.015(8) 0.031(9) 0.000(7) 0.001(8) 0.000(7)
C090 0.031(10) 0.038(10) 0.030(9) -0.004(8) -0.002(8) -0.013(8)
C091 0.051(12) 0.050(12) 0.024(9) 0.005(9) 0.012(9) 0.007(10)
C092 0.031(10) 0.049(12) 0.041(11) 0.008(9) 0.021(8) -0.003(9)
C093 0.040(11) 0.041(11) 0.042(11) -0.002(9) 0.022(9) 0.002(9)
C094 0.019(9) 0.044(11) 0.047(11) -0.001(9) 0.011(8) -0.004(8)
C095 0.023(9) 0.036(10) 0.045(11) -0.010(8) 0.007(8) 0.003(8)
C096 0.036(10) 0.022(9) 0.033(9) 0.004(7) 0.001(8) -0.002(8)
C097 0.052(12) 0.021(9) 0.042(11) 0.014(8) 0.004(9) -0.009(8)
C098 0.013(8) 0.053(12) 0.040(10) -0.005(9) 0.015(7) -0.009(8)
C099 0.021(9) 0.034(10) 0.045(10) 0.008(8) 0.001(8) -0.004(8)
C100 0.027(9) 0.027(10) 0.049(11) 0.007(8) -0.003(8) -0.014(8)
C101 0.037(10) 0.027(10) 0.027(9) 0.006(7) -0.004(8) -0.009(8)
C102 0.041(11) 0.029(10) 0.056(12) -0.026(9) 0.012(10) -0.012(9)
C103 0.040(12) 0.017(9) 0.110(19) 0.025(11) -0.017(12) -0.011(8)
C104 0.039(11) 0.029(9) 0.022(8) 0.010(7) 0.002(8) -0.009(8)
C105 0.031(10) 0.052(12) 0.032(10) -0.010(9) -0.015(8) 0.001(9)
C106 0.034(10) 0.035(10) 0.044(11) 0.002(9) -0.015(9) 0.009(8)
C107 0.021(9) 0.051(12) 0.035(10) -0.001(9) 0.012(8) 0.006(8)
C108 0.016(8) 0.052(12) 0.032(9) 0.003(9) -0.001(7) 0.002(8)
C109 0.013(8) 0.047(11) 0.040(10) 0.000(9) 0.001(7) 0.001(8)
C110 0.049(12) 0.047(12) 0.017(8) 0.009(8) -0.004(8) 0.000(10)
C111 0.033(10) 0.032(10) 0.025(9) 0.004(7) -0.004(7) 0.004(8)
C112 0.064(14) 0.029(10) 0.029(10) 0.010(8) 0.019(10) 0.015(10)
C113 0.030(10) 0.029(10) 0.055(12) -0.004(9) -0.005(9) -0.009(8)
C114 0.037(10) 0.041(10) 0.016(8) 0.009(7) -0.012(7) -0.001(8)
C115 0.028(10) 0.059(13) 0.053(12) 0.012(11) 0.002(9) -0.022(10)
C116 0.088(17) 0.020(9) 0.024(9) -0.004(7) -0.009(10) 0.022(10)
C117 0.053(13) 0.050(12) 0.039(11) 0.008(10) 0.001(10) -0.009(10)
C118 0.022(9) 0.032(10) 0.048(11) 0.008(8) -0.003(8) 0.022(8)
C119 0.017(9) 0.036(10) 0.043(10) -0.003(8) 0.005(8) -0.006(7)
C120 0.031(10) 0.033(11) 0.059(13) 0.003(9) 0.011(9) -0.016(8)
C121 0.010(8) 0.032(10) 0.057(12) 0.007(9) -0.005(8) 0.002(7)
C122 0.059(13) 0.021(9) 0.031(9) -0.006(7) -0.015(9) 0.004(9)
C123 0.087(16) 0.042(12) 0.015(9) -0.006(8) -0.025(10) -0.010(11)
C124 0.051(13) 0.052(12) 0.028(10) 0.010(9) -0.008(9) -0.005(10)
C125 0.010(8) 0.031(10) 0.048(10) 0.002(8) 0.003(7) -0.001(7)
C126 0.024(9) 0.040(11) 0.046(11) 0.004(9) -0.006(8) -0.013(8)
C127 0.043(11) 0.038(11) 0.025(9) -0.014(8) -0.011(8) 0.009(9)
C128 0.035(12) 0.050(13) 0.064(13) 0.020(11) -0.006(10) -0.010(10)
C129 0.048(12) 0.063(14) 0.016(8) -0.012(8) -0.010(8) 0.006(10)
C130 0.042(12) 0.081(16) 0.022(10) -0.003(10) -0.002(8) -0.010(11)
C131 0.027(10) 0.076(15) 0.034(10) 0.034(10) 0.007(8) -0.004(10)
C132 0.026(9) 0.016(8) 0.045(10) 0.000(7) -0.010(8) -0.003(7)
C133 0.044(11) 0.041(11) 0.040(11) 0.002(9) 0.005(9) -0.010(9)
C134 0.036(11) 0.093(17) 0.022(9) 0.004(10) -0.019(8) -0.009(11)
C135 0.044(11) 0.033(10) 0.039(10) -0.002(8) -0.005(9) -0.019(8)
C136 0.022(9) 0.034(10) 0.049(12) 0.003(9) -0.002(8) -0.008(8)
C137 0.032(11) 0.045(11) 0.038(10) -0.004(9) -0.010(8) 0.006(9)
C138 0.065(14) 0.045(12) 0.027(10) -0.002(9) -0.019(9) 0.026(10)
C139 0.027(9) 0.021(9) 0.038(10) 0.000(8) 0.006(8) 0.002(7)
C140 0.048(12) 0.048(12) 0.041(11) -0.005(9) -0.010(9) -0.015(10)
C141 0.030(9) 0.032(10) 0.026(9) -0.003(8) 0.002(7) 0.004(8)
C142 0.023(10) 0.049(12) 0.054(12) 0.002(10) -0.009(9) 0.007(8)
C143 0.048(12) 0.020(9) 0.059(12) 0.008(9) -0.005(10) 0.000(8)
C144 0.041(11) 0.013(8) 0.041(10) 0.001(7) 0.002(8) 0.005(7)
C145 0.054(13) 0.045(12) 0.036(11) -0.006(9) 0.000(9) -0.001(10)
C146 0.009(8) 0.095(17) 0.044(11) -0.017(12) -0.012(8) 0.017(10)
C147 0.013(9) 0.049(12) 0.055(12) -0.011(10) -0.009(8) -0.008(8)
C148 0.060(6) 0.049(5) 0.060(6) 0.005(4) -0.009(5) 0.001(4)
C149 0.049(12) 0.013(8) 0.047(11) -0.010(8) 0.006(9) 0.007(8)
C150 0.039(11) 0.040(11) 0.042(11) 0.022(9) 0.007(9) 0.016(9)
C151 0.022(9) 0.038(11) 0.031(9) 0.000(8) 0.000(7) -0.009(8)
C152 0.071(14) 0.009(8) 0.044(11) -0.001(8) -0.013(10) -0.012(8)
C153 0.046(12) 0.031(10) 0.041(11) 0.000(8) 0.001(9) -0.016(9)
C154 0.037(11) 0.050(12) 0.031(10) -0.002(9) 0.001(8) -0.008(10)
C155 0.035(11) 0.062(13) 0.020(9) -0.006(9) 0.001(8) -0.014(10)
C156 0.057(12) 0.015(8) 0.022(8) 0.002(7) 0.000(8) -0.006(8)
C157 0.044(5) 0.051(5) 0.087(7) 0.011(5) 0.003(5) -0.014(4)
C158 0.031(10) 0.050(12) 0.040(11) 0.011(9) -0.010(8) 0.001(9)
C159 0.020(9) 0.041(11) 0.049(12) 0.018(9) -0.005(8) -0.012(8)
C160 0.024(9) 0.044(11) 0.045(11) 0.015(9) -0.011(8) -0.004(8)
C161 0.046(12) 0.021(9) 0.054(12) 0.008(8) 0.018(10) 0.013(8)
C162 0.057(13) 0.030(10) 0.023(9) 0.005(7) 0.006(9) 0.012(9)
C163 0.027(10) 0.042(11) 0.050(12) -0.013(9) 0.010(9) 0.001(8)
C164 0.038(11) 0.024(10) 0.047(11) -0.006(9) 0.014(9) 0.008(8)
C165 0.059(13) 0.027(10) 0.047(12) -0.016(9) 0.021(10) 0.013(9)
C166 0.032(10) 0.036(11) 0.052(12) -0.005(9) -0.007(9) -0.003(9)
C167 0.020(9) 0.054(12) 0.042(11) 0.009(9) -0.001(8) -0.014(8)
C168 0.028(10) 0.023(9) 0.062(13) 0.009(9) 0.008(9) -0.005(8)
C169 0.048(12) 0.034(10) 0.032(10) -0.004(8) 0.009(9) -0.003(9)
C170 0.012(8) 0.028(10) 0.072(13) 0.010(9) -0.007(9) -0.004(7)
C171 0.038(11) 0.035(10) 0.032(9) 0.003(8) 0.003(8) 0.008(8)
C172 0.069(14) 0.055(13) 0.038(11) 0.010(10) 0.004(10) -0.025(11)
C173 0.036(12) 0.049(12) 0.043(11) 0.000(9) 0.003(9) -0.021(10)
C174 0.032(10) 0.021(10) 0.070(14) -0.001(9) -0.015(9) 0.009(8)
C175 0.073(15) 0.046(12) 0.058(14) 0.016(11) -0.010(12) -0.012(11)
C176 0.014(9) 0.029(10) 0.064(13) 0.006(9) 0.004(8) -0.002(7)
C177 0.020(9) 0.032(10) 0.050(12) -0.009(9) -0.009(8) 0.002(7)
C178 0.027(10) 0.026(9) 0.051(11) 0.003(8) 0.004(9) 0.011(8)
C179 0.037(11) 0.042(11) 0.032(10) 0.001(8) -0.005(8) -0.006(9)
C180 0.026(10) 0.054(12) 0.037(10) 0.008(9) 0.014(8) -0.004(9)
C181 0.037(11) 0.071(14) 0.034(11) 0.014(10) -0.003(9) -0.010(10)
C182 0.033(11) 0.070(14) 0.033(10) -0.004(10) 0.020(9) -0.003(10)
C183 0.023(9) 0.055(12) 0.024(9) 0.019(8) 0.000(7) -0.002(9)
C184 0.033(10) 0.046(12) 0.047(12) -0.002(10) 0.005(9) 0.005(9)
C185 0.011(9) 0.070(15) 0.057(13) 0.014(11) -0.008(8) 0.001(9)
C186 0.023(9) 0.036(10) 0.046(11) 0.014(9) -0.004(8) -0.016(8)
C187 0.062(15) 0.064(15) 0.063(14) -0.021(12) 0.015(12) 0.005(12)
C188 0.066(6) 0.049(5) 0.064(6) -0.002(5) -0.001(5) 0.005(5)
C189 0.032(11) 0.060(14) 0.065(13) 0.005(11) -0.001(10) -0.017(10)
C190 0.037(11) 0.054(13) 0.038(11) 0.004(9) -0.014(9) 0.000(9)
C191 0.078(17) 0.046(13) 0.045(12) 0.002(10) -0.007(12) 0.013(12)
C192 0.049(13) 0.061(14) 0.041(11) -0.002(11) 0.000(10) 0.003(11)
C193 0.027(10) 0.040(11) 0.068(13) -0.016(10) 0.001(9) -0.009(8)
C194 0.053(13) 0.079(17) 0.024(10) -0.009(10) 0.013(9) -0.022(12)
C195 0.033(11) 0.040(11) 0.055(12) 0.004(10) -0.005(9) -0.002(9)
C196 0.018(9) 0.048(12) 0.050(11) 0.007(9) 0.003(8) -0.003(8)
C197 0.035(11) 0.027(10) 0.058(12) 0.010(9) 0.010(9) -0.007(8)
C198 0.054(6) 0.055(6) 0.099(8) 0.014(6) 0.008(5) -0.014(5)
C199 0.071(15) 0.062(15) 0.039(11) 0.014(11) -0.023(11) -0.020(12)
C200 0.036(11) 0.024(10) 0.093(16) 0.002(11) -0.025(11) -0.001(8)
C201 0.052(12) 0.032(10) 0.035(10) -0.002(8) 0.017(9) -0.009(9)
C202 0.046(13) 0.033(12) 0.14(2) -0.024(13) 0.023(14) -0.011(10)
C203 0.025(10) 0.068(14) 0.048(12) 0.007(10) -0.004(9) 0.002(9)
C204 0.025(9) 0.049(11) 0.031(10) -0.018(8) 0.006(8) -0.015(8)
C205 0.029(10) 0.057(13) 0.030(10) -0.008(9) -0.010(8) 0.001(9)
C206 0.039(11) 0.034(10) 0.049(11) -0.010(9) 0.002(9) 0.006(8)
C207 0.023(9) 0.016(9) 0.070(13) -0.014(8) 0.007(9) -0.004(7)
C208 0.029(10) 0.049(12) 0.036(10) -0.005(9) 0.013(8) 0.003(9)
C209 0.062(14) 0.042(12) 0.059(14) 0.024(11) 0.003(11) -0.011(10)
C210 0.044(12) 0.042(12) 0.052(13) -0.003(10) -0.009(10) 0.008(9)
C211 0.051(13) 0.091(17) 0.016(9) 0.000(10) -0.018(9) -0.008(12)
C212 0.030(10) 0.021(9) 0.049(12) 0.004(8) -0.002(9) -0.006(7)
C213 0.064(14) 0.021(9) 0.042(11) -0.011(8) 0.012(10) -0.012(9)
C214 0.060(14) 0.032(11) 0.085(16) -0.011(11) -0.024(13) 0.017(10)
C215 0.054(13) 0.052(13) 0.049(12) -0.007(10) -0.006(10) 0.009(10)
C216 0.044(5) 0.051(5) 0.087(7) 0.011(5) 0.003(5) -0.014(4)
C217 0.081(16) 0.040(12) 0.049(13) 0.001(10) 0.013(12) -0.008(11)
C218 0.060(6) 0.049(5) 0.060(6) 0.005(4) -0.009(5) 0.001(4)
C219 0.067(15) 0.067(16) 0.045(13) -0.016(11) -0.012(11) -0.011(12)
C220 0.098(18) 0.035(11) 0.065(14) 0.012(10) 0.053(13) 0.008(11)
C221 0.066(6) 0.049(5) 0.064(6) -0.002(5) -0.001(5) 0.005(5)
C222 0.068(14) 0.040(12) 0.027(10) -0.002(8) 0.007(9) 0.000(10)
C223 0.043(12) 0.054(13) 0.049(12) -0.003(10) -0.001(10) 0.015(10)
C224 0.043(11) 0.034(10) 0.035(10) -0.002(8) -0.005(8) 0.003(9)
C225 0.075(15) 0.037(12) 0.038(11) 0.003(9) 0.019(11) -0.006(11)
C226 0.062(14) 0.020(10) 0.065(14) 0.003(9) -0.006(11) -0.013(9)
C227 0.044(5) 0.051(5) 0.087(7) 0.011(5) 0.003(5) -0.014(4)
C228 0.032(10) 0.044(12) 0.036(10) -0.002(9) 0.003(8) 0.009(9)
C229 0.052(14) 0.057(14) 0.079(16) 0.016(13) -0.033(13) 0.005(11)
C230 0.054(6) 0.055(6) 0.099(8) 0.014(6) 0.008(5) -0.014(5)
C231 0.066(6) 0.049(5) 0.064(6) -0.002(5) -0.001(5) 0.005(5)
C232 0.042(12) 0.076(15) 0.044(12) -0.001(11) 0.002(10) -0.008(11)
C233 0.066(6) 0.049(5) 0.064(6) -0.002(5) -0.001(5) 0.005(5)
C234 0.071(17) 0.051(14) 0.10(2) -0.028(14) 0.009(15) 0.013(12)
C235 0.050(13) 0.041(12) 0.067(14) -0.029(11) -0.007(11) 0.007(10)
C236 0.062(13) 0.035(11) 0.042(11) -0.005(9) 0.013(10) 0.001(10)
C237 0.10(2) 0.10(2) 0.052(15) -0.002(15) 0.009(15) 0.023(18)
C238 0.033(11) 0.083(16) 0.048(12) -0.005(12) -0.002(9) 0.017(11)
C239 0.044(5) 0.051(5) 0.087(7) 0.011(5) 0.003(5) -0.014(4)
C240 0.060(6) 0.049(5) 0.060(6) 0.005(4) -0.009(5) 0.001(4)
C241 0.060(6) 0.049(5) 0.060(6) 0.005(4) -0.009(5) 0.001(4)
C242 0.071(15) 0.039(12) 0.079(16) -0.019(11) 0.023(13) -0.027(11)
C243 0.056(13) 0.037(11) 0.037(11) -0.004(9) 0.003(9) -0.005(9)
C244 0.044(5) 0.051(5) 0.087(7) 0.011(5) 0.003(5) -0.014(4)
C245 0.060(6) 0.049(5) 0.060(6) 0.005(4) -0.009(5) 0.001(4)
C246 0.060(6) 0.049(5) 0.060(6) 0.005(4) -0.009(5) 0.001(4)
C247 0.066(6) 0.049(5) 0.064(6) -0.002(5) -0.001(5) 0.005(5)
C248 0.055(14) 0.062(14) 0.051(14) -0.010(11) -0.004(11) 0.004(11)
C249 0.040(12) 0.055(14) 0.080(16) -0.003(12) -0.006(11) 0.005(10)
C250 0.059(13) 0.041(11) 0.030(10) -0.005(8) 0.005(9) -0.001(10)
C251 0.054(6) 0.055(6) 0.099(8) 0.014(6) 0.008(5) -0.014(5)
C252 0.066(6) 0.049(5) 0.064(6) -0.002(5) -0.001(5) 0.005(5)
C253 0.044(5) 0.051(5) 0.087(7) 0.011(5) 0.003(5) -0.014(4)
C254 0.057(14) 0.10(2) 0.032(11) -0.005(12) 0.002(10) -0.018(13)
C255 0.12(2) 0.047(14) 0.049(14) 0.004(11) -0.009(14) 0.012(14)
C256 0.054(6) 0.055(6) 0.099(8) 0.014(6) 0.008(5) -0.014(5)
C257 0.054(6) 0.055(6) 0.099(8) 0.014(6) 0.008(5) -0.014(5)
C258 0.086(19) 0.12(2) 0.038(13) -0.033(15) -0.003(12) 0.037(17)
C259 0.027(13) 0.16(3) 0.17(3) -0.06(2) 0.027(16) -0.014(15)
C260 0.054(6) 0.055(6) 0.099(8) 0.014(6) 0.008(5) -0.014(5)

loop_
_atom_type_symbol
_atom_type_description
_atom_type_scat_dispersion_real
_atom_type_scat_dispersion_imag
_atom_type_scat_source
C C 0.0033 0.0016 'International Tables Vol C Tables 4.2.6.8 and 6.1.1.4'
H H 0.0000 0.0000 'International Tables Vol C Tables 4.2.6.8 and 6.1.1.4'
O O 0.0106 0.0060 'International Tables Vol C Tables 4.2.6.8 and 6.1.1.4'
P P 0.1023 0.0942 'International Tables Vol C Tables 4.2.6.8 and 6.1.1.4'
S S 0.1246 0.1234 'International Tables Vol C Tables 4.2.6.8 and 6.1.1.4'
Cl Cl 0.1484 0.1585 'International Tables Vol C Tables 4.2.6.8 and 6.1.1.4'

loop_
_geom_angle_atom_site_label_1
_geom_angle_atom_site_label_2
_geom_angle_atom_site_label_3
_geom_angle
_geom_angle_site_symmetry_1
_geom_angle_site_symmetry_3
C068 P9 C109 98.6(8) . .
C068 P9 C038 99.1(8) . .
C109 P9 C038 97.3(8) . .
C068 P9 S5 122.0(6) . .
C109 P9 S5 118.1(6) . .
C038 P9 S5 117.1(6) . .
C056 P10 C041 96.3(8) . .
C056 P10 C050 97.2(8) . .
C041 P10 C050 98.4(7) . .
C056 P10 S004 123.0(6) . .
C041 P10 S004 117.7(6) . .
C050 P10 S004 119.0(5) . .
C054 P11 C029 96.3(8) . .
C054 P11 C090 98.2(8) . .
C029 P11 C090 96.7(8) . .
C054 P11 S6 119.1(6) . .
C029 P11 S6 121.4(6) . .
C090 P11 S6 119.8(6) . .
C033 P005 C035 99.7(8) . .
C033 P005 C101 98.4(8) . .
C035 P005 C101 94.8(8) . .
C033 P005 S7 117.1(6) . .
C035 P005 S7 121.1(6) . .
C101 P005 S7 120.8(6) . .
C122 O1 C073 116.7(13) . .
C171 O2 C040 118.1(13) . .
C134 O3 C146 116.4(14) . .
C147 O4 C075 119.8(14) . .
C228 O5 C141 120.0(13) . .
C039 O6 C176 117.0(12) . .
C060 O7 C089 118.0(12) . .
C031 O8 C119 116.4(12) . .
C070 O9 C096 117.0(12) . .
C030 O10 C080 119.6(12) . .
C069 O11 C057 118.8(13) . .
C093 O12 C064 118.5(13) . .
C039 C029 C070 122.0(16) . .
C039 C029 P11 119.9(13) . .
C070 C029 P11 117.3(13) . .
C038 C030 C132 120.8(16) . .
C038 C030 O10 120.5(14) . .
C132 C030 O10 118.5(14) . .
O8 C031 C082 119.9(14) . .
O8 C031 C068 121.2(15) . .
C082 C031 C068 118.8(15) . .
C136 C032 C114 174.5(19) . .
C146 C033 C147 115.6(17) . .
C146 C033 P005 122.2(13) . .
C147 C033 P005 120.4(13) . .
C166 C034 C045 174.7(19) . .
C141 C035 C075 120.6(16) . .
C141 C035 P005 122.1(13) . .
C075 C035 P005 117.2(14) . .
C094 C036 C142 119.4(18) . .
C094 C036 C106 119.2(16) . .
C142 C036 C106 108.8(16) . .
C045 C037 C118 120.7(16) . .
C045 C037 H61 119.6 . .
C118 C037 H61 119.6 . .
C089 C038 C030 120.9(16) . .
C089 C038 P9 118.4(13) . .
C030 C038 P9 120.3(13) . .
C029 C039 C144 121.1(16) . .
C029 C039 O6 122.0(15) . .
C144 C039 O6 116.8(15) . .
C045 C040 C056 120.8(16) . .
C045 C040 O2 122.1(16) . .
C056 C040 O2 117.0(16) . .
C093 C041 C171 121.3(15) . .
C093 C041 P10 118.3(12) . .
C171 C041 P10 120.3(12) . .
C212 C042 C132 177.7(18) . .
C047 C043 C072 112.4(16) . .
C047 C043 C117 120.1(17) . .
C072 C043 C117 116.5(16) . .
C058 C044 C074 179(2) . .
C040 C045 C037 120.3(16) . .
C040 C045 C034 119.4(15) . .
C037 C045 C034 120.1(16) . .
C120 C046 C098 121.3(16) . .
C120 C046 C092 118.6(16) . .
C098 C046 C092 109.3(15) . .
C053 C047 C043 123.0(17) . .
C053 C047 C161 119.0(17) . .
C043 C047 C161 106.8(16) . .
C070 C049 C135 117.9(17) . .
C070 C049 H73 121.1 . .
C135 C049 H73 121.1 . .
C069 C050 C064 121.9(16) . .
C069 C050 P10 119.1(13) . .
C064 C050 P10 118.9(12) . .
C067 C051 C089 115.3(16) . .
C067 C051 H62 122.3 . .
C089 C051 H62 122.3 . .
C159 C052 C144 173.8(19) . .
C047 C053 C163 122.7(17) . .
C047 C053 C098 119.6(16) . .
C163 C053 C098 105.9(15) . .
C176 C054 C073 120.1(17) . .
C176 C054 P11 121.6(14) . .
C073 C054 P11 117.6(14) . .
C142 C055 C079 118.3(17) . .
C142 C055 C115 121.3(17) . .
C079 C055 C115 108.5(17) . .
C057 C056 C040 117.2(17) . .
C057 C056 P10 120.9(14) . .
C040 C056 P10 121.7(14) . .
C118 C057 C056 124.6(16) . .
C118 C057 O11 115.8(15) . .
C056 C057 O11 119.4(16) . .
C044 C058 C160 177.1(19) . .
C126 C059 C078 118.9(16) . .
C126 C059 C201 121.7(17) . .
C078 C059 C201 107.0(15) . .
C107 C060 O7 117.8(15) . .
C107 C060 C068 123.3(15) . .
O7 C060 C068 118.8(14) . .
C154 C061 C107 174.4(19) . .
C151 C062 C196 121.1(17) . .
C151 C062 H63 119.5 . .
C196 C062 H63 119.5 . .
C098 C063 C117 121.8(15) . .
C098 C063 C170 119.6(16) . .
C117 C063 C170 103.9(15) . .
C050 C064 C177 119.7(15) . .
C050 C064 O12 120.5(15) . .
C177 C064 O12 119.7(15) . .
C095 C065 C160 122.7(16) . .
C095 C065 H74 118.6 . .
C160 C065 H74 118.6 . .
C113 C066 C123 116.3(17) . .
C113 C066 C127 119.1(17) . .
C123 C066 C127 111.2(17) . .
C132 C067 C051 126.6(18) . .
C132 C067 H64 116.7 . .
C051 C067 H64 116.7 . .
C060 C068 C031 117.0(15) . .
C060 C068 P9 121.2(13) . .
C031 C068 P9 119.1(13) . .
C050 C069 O11 123.0(16) . .
C050 C069 C207 118.0(17) . .
O11 C069 C207 118.9(16) . .
C049 C070 O9 118.0(15) . .
C049 C070 C029 118.8(16) . .
O9 C070 C029 122.8(15) . .
C141 C071 C153 122.7(17) . .
C141 C071 H75 118.7 . .
C153 C071 H75 118.7 . .
C097 C072 C143 125.0(18) . .
C097 C072 C043 122.9(17) . .
C143 C072 C043 101.2(15) . .
C160 C073 O1 117.1(16) . .
C160 C073 C054 120.4(17) . .
O1 C073 C054 122.5(16) . .
C217 C074 C193 122.4(18) . .
C217 C074 C044 118.8(17) . .
C193 C074 C044 118.7(15) . .
O4 C075 C035 122.9(17) . .
O4 C075 C114 118.9(15) . .
C035 C075 C114 118.2(16) . .
C177 C076 C207 124.6(16) . .
C177 C076 H65 117.7 . .
C207 C076 H65 117.7 . .
C138 C077 C201 119.8(16) . .
C138 C077 C183 119.2(15) . .
C201 C077 C183 109.7(16) . .
C092 C078 C183 122.9(16) . .
C092 C078 C059 118.6(16) . .
C183 C078 C059 108.7(15) . .
C156 C079 C186 121.9(16) . .
C156 C079 C055 120.5(17) . .
C186 C079 C055 105.9(16) . .
C151 C080 C109 121.3(15) . .
C151 C080 O10 118.9(15) . .
C109 C080 O10 119.8(15) . .
C211 C081 C138 122.0(17) . .
C211 C081 C142 116.5(16) . .
C138 C081 C142 107.6(16) . .
C125 C082 C031 120.1(15) . .
C125 C082 H66 120.0 . .
C031 C082 H66 120.0 . .
C187 C083 C204 118.4(18) . .
C187 C083 H1 120.8 . .
C204 C083 H1 120.8 . .
C164 C084 C150 120.1(18) . .
C164 C084 C165 120.6(17) . .
C150 C084 C165 106.5(17) . .
C123 C085 C170 119.7(16) . .
C123 C085 C190 119.5(16) . .
C170 C085 C190 108.4(15) . .
C115 C086 C094 121.9(17) . .
C115 C086 C208 116.9(17) . .
C094 C086 C208 109.6(16) . .
C139 C087 C100 176.4(19) . .
C205 C088 C209 118.5(17) . .
C205 C088 H51 120.7 . .
C209 C088 H51 120.7 . .
C038 C089 O7 122.0(14) . .
C038 C089 C051 119.5(15) . .
O7 C089 C051 118.2(15) . .
C096 C090 C122 123.7(16) . .
C096 C090 P11 121.2(13) . .
C122 C090 P11 115.0(13) . .
C155 C091 C163 119.6(17) . .
C155 C091 C102 109.7(17) . .
C163 C091 C102 117.3(17) . .
C078 C092 C046 121.3(17) . .
C078 C092 C163 117.3(16) . .
C046 C092 C163 106.0(15) . .
C041 C093 O12 124.1(16) . .
C041 C093 C111 119.7(16) . .
O12 C093 C111 116.1(16) . .
C036 C094 C086 120.5(17) . .
C036 C094 C164 119.4(16) . .
C086 C094 C164 106.9(16) . .
C065 C095 C176 116.1(17) . .
C065 C095 H76 122.0 . .
C176 C095 H76 122.0 . .
C090 C096 C099 121.5(15) . .
C090 C096 O9 121.9(15) . .
C099 C096 O9 116.6(14) . .
C072 C097 C180 120.0(17) . .
C072 C097 C158 120.6(17) . .
C180 C097 C158 108.2(15) . .
C063 C098 C046 121.7(16) . .
C063 C098 C053 119.0(15) . .
C046 C098 C053 109.0(15) . .
C096 C099 C116 123.2(15) . .
C096 C099 C137 115.5(15) . .
C116 C099 C137 121.1(16) . .
C145 C100 C087 121.6(17) . .
C145 C100 C206 116.6(17) . .
C087 C100 C206 121.7(16) . .
C228 C101 C134 127.5(17) . .
C228 C101 P005 118.0(14) . .
C134 C101 P005 114.1(13) . .
C156 C102 C091 108.5(17) . .
C156 C102 C161 121.5(16) . .
C091 C102 C161 119.6(17) . .
C201 C103 C152 124.6(18) . .
C201 C103 C150 120.5(18) . .
C152 C103 C150 104.0(19) . .
C162 C104 C171 118.9(16) . .
C162 C104 H67 120.5 . .
C171 C104 H67 120.5 . .
C243 C105 C159 124.3(18) . .
C243 C105 C226 113.5(17) . .
C159 C105 C226 122.3(17) . .
C150 C106 C138 122.7(17) . .
C150 C106 C036 120.0(16) . .
C138 C106 C036 105.9(16) . .
C060 C107 C061 121.0(16) . .
C060 C107 C125 116.4(15) . .
C061 C107 C125 122.4(16) . .
C147 C108 C203 122.1(17) . .
C147 C108 H77 119.0 . .
C203 C108 H77 119.0 . .
C119 C109 C080 119.4(16) . .
C119 C109 P9 120.0(13) . .
C080 C109 P9 120.5(13) . .
C130 C110 C173 125.3(18) . .
C130 C110 C228 113.9(17) . .
C173 C110 C228 120.7(16) . .
C162 C111 C093 115.9(15) . .
C162 C111 C112 122.5(15) . .
C093 C111 C112 121.5(15) . .
C178 C112 C111 177.0(19) . .
C066 C113 C167 120.9(16) . .
C066 C113 C197 119.7(16) . .
C167 C113 C197 105.2(15) . .
C032 C114 C153 122.4(15) . .
C032 C114 C075 118.9(16) . .
C153 C114 C075 117.8(15) . .
C086 C115 C168 124.6(18) . .
C086 C115 C055 116.7(17) . .
C168 C115 C055 106.6(18) . .
C149 C116 C099 175.3(19) . .
C190 C117 C063 110.8(17) . .
C190 C117 C043 119.6(17) . .
C063 C117 C043 116.4(16) . .
C057 C118 C037 115.9(16) . .
C057 C118 H68 122.0 . .
C037 C118 H68 122.0 . .
C196 C119 C109 120.7(16) . .
C196 C119 O8 118.5(15) . .
C109 C119 O8 120.7(15) . .
C046 C120 C126 120.9(17) . .
C046 C120 C167 117.7(17) . .
C126 C120 C167 108.3(16) . .
C146 C121 C203 118.7(17) . .
C146 C121 C185 121.8(18) . .
C203 C121 C185 119.5(17) . .
O1 C122 C179 122.9(15) . .
O1 C122 C090 123.4(14) . .
C179 C122 C090 113.6(17) . .
C085 C123 C066 123.1(18) . .
C085 C123 C129 120.4(17) . .
C066 C123 C129 105.1(18) . .
C130 C124 C134 116.8(19) . .
C130 C124 H78 121.6 . .
C134 C124 H78 121.6 . .
C082 C125 C107 122.6(15) . .
C082 C125 H69 118.7 . .
C107 C125 H69 118.7 . .
C059 C126 C120 121.3(17) . .
C059 C126 C197 119.9(16) . .
C120 C126 C197 108.7(16) . .
C165 C127 C066 121.8(17) . .
C165 C127 C169 122.6(17) . .
C066 C127 C169 107.0(16) . .
C173 C128 C204 172(2) . .
C222 C129 C169 120.7(18) . .
C222 C129 C123 120.0(17) . .
C169 C129 C123 108.0(17) . .
C110 C130 C124 129.1(19) . .
C110 C130 H79 115.4 . .
C124 C130 H79 115.4 . .
C208 C131 C222 116.3(18) . .
C208 C131 C180 120.8(17) . .
C222 C131 C180 111.9(16) . .
C067 C132 C030 116.2(16) . .
C067 C132 C042 122.8(16) . .
C030 C132 C042 121.0(15) . .
C248 C133 C184 124.5(19) . .
C248 C133 H2 117.8 . .
C184 C133 H2 117.8 . .
O3 C134 C101 125.4(17) . .
O3 C134 C124 121.0(19) . .
C101 C134 C124 113.7(18) . .
C049 C135 C144 123.6(17) . .
C049 C135 H80 118.2 . .
C144 C135 H80 118.2 . .
C032 C136 C205 178(2) . .
C179 C137 C099 120.4(17) . .
C179 C137 H81 119.8 . .
C099 C137 H81 119.8 . .
C077 C138 C106 119.6(17) . .
C077 C138 C081 117.9(16) . .
C106 C138 C081 110.2(17) . .
C087 C139 C207 175.5(18) . .
C213 C140 C181 119.1(18) . .
C213 C140 H52 120.4 . .
C181 C140 H52 120.4 . .
C071 C141 C035 120.2(16) . .
C071 C141 O5 122.5(15) . .
C035 C141 O5 117.3(15) . .
C055 C142 C036 120.2(18) . .
C055 C142 C081 122.4(16) . .
C036 C142 C081 107.4(16) . .
C072 C143 C161 112.7(16) . .
C072 C143 C186 117.6(17) . .
C161 C143 C186 117.7(16) . .
C039 C144 C052 122.6(16) . .
C039 C144 C135 115.6(15) . .
C052 C144 C135 121.6(16) . .
C100 C145 C172 122.1(18) . .
C100 C145 H26 118.9 . .
C172 C145 H26 118.9 . .
C033 C146 C121 122.7(18) . .
C033 C146 O3 120.5(16) . .
C121 C146 O3 116.8(19) . .
C108 C147 O4 122.3(17) . .
C108 C147 C033 120.4(17) . .
O4 C147 C033 117.3(15) . .
C246 C148 C218 116(2) . .
C246 C148 C178 121.8(19) . .
C218 C148 C178 122.0(19) . .
C116 C149 C213 174(2) . .
C106 C150 C084 120.6(17) . .
C106 C150 C103 116.2(17) . .
C084 C150 C103 109.3(18) . .
C080 C151 C062 119.3(16) . .
C080 C151 H70 120.3 . .
C062 C151 H70 120.3 . .
C197 C152 C103 117.3(18) . .
C197 C152 C165 120.2(17) . .
C103 C152 C165 112.2(18) . .
C071 C153 C114 119.4(17) . .
C071 C153 H82 120.3 . .
C114 C153 H82 120.3 . .
C061 C154 C195 175.2(19) . .
C183 C155 C091 122.9(16) . .
C183 C155 C211 117.5(18) . .
C091 C155 C211 106.1(17) . .
C079 C156 C102 119.9(16) . .
C079 C156 C211 119.5(17) . .
C102 C156 C211 107.0(16) . .
C216 C157 C239 119.8(19) . .
C216 C157 C166 123.4(19) . .
C239 C157 C166 116.7(18) . .
C190 C158 C222 120.3(17) . .
C190 C158 C097 118.7(17) . .
C222 C158 C097 106.8(15) . .
C052 C159 C105 177.1(19) . .
C073 C160 C058 121.9(18) . .
C073 C160 C065 116.6(16) . .
C058 C160 C065 121.2(16) . .
C143 C161 C047 106.8(17) . .
C143 C161 C102 119.4(16) . .
C047 C161 C102 120.9(16) . .
C104 C162 C111 123.6(15) . .
C104 C162 H71 118.2 . .
C111 C162 H71 118.2 . .
C091 C163 C053 120.4(17) . .
C091 C163 C092 118.5(16) . .
C053 C163 C092 109.8(16) . .
C084 C164 C182 121.2(17) . .
C084 C164 C094 120.6(17) . .
C182 C164 C094 107.8(16) . .
C127 C165 C152 120.5(17) . .
C127 C165 C084 117.1(17) . .
C152 C165 C084 107.9(17) . .
C034 C166 C157 174(2) . .
C170 C167 C120 123.3(18) . .
C170 C167 C113 117.5(16) . .
C120 C167 C113 109.6(16) . .
C180 C168 C115 119.1(18) . .
C180 C168 C186 122.1(16) . .
C115 C168 C186 107.7(17) . .
C182 C169 C129 120.8(17) . .
C182 C169 C127 117.1(16) . .
C129 C169 C127 108.5(16) . .
C167 C170 C085 122.2(16) . .
C167 C170 C063 116.3(17) . .
C085 C170 C063 110.0(14) . .
C041 C171 C104 119.7(16) . .
C041 C171 O2 119.9(14) . .
C104 C171 O2 120.4(15) . .
C194 C172 C145 119(2) . .
C194 C172 H27 120.6 . .
C145 C172 H27 120.6 . .
C128 C173 C110 176(2) . .
C199 C174 C196 163(2) . .
C243 C175 C254 117(2) . .
C243 C175 H3 121.5 . .
C254 C175 H3 121.5 . .
C054 C176 C095 122.9(16) . .
C054 C176 O6 120.5(15) . .
C095 C176 O6 116.6(16) . .
C076 C177 C064 117.9(16) . .
C076 C177 H72 121.0 . .
C064 C177 H72 121.0 . .
C112 C178 C148 176(2) . .
C137 C179 C122 124.1(18) . .
C137 C179 H87 117.9 . .
C122 C179 H87 117.9 . .
C168 C180 C131 119.4(17) . .
C168 C180 C097 118.9(16) . .
C131 C180 C097 106.3(15) . .
C232 C181 C140 120.6(18) . .
C232 C181 H53 119.7 . .
C140 C181 H53 119.7 . .
C169 C182 C164 121.3(17) . .
C169 C182 C208 117.2(17) . .
C164 C182 C208 109.7(16) . .
C155 C183 C078 118.7(16) . .
C155 C183 C077 122.8(15) . .
C078 C183 C077 107.5(16) . .
C212 C184 C255 121.8(18) . .
C212 C184 C133 124.3(18) . .
C255 C184 C133 113.8(18) . .
C200 C185 C121 179(2) . .
C079 C186 C168 111.3(15) . .
C079 C186 C143 119.6(16) . .
C168 C186 C143 116.4(16) . .
C083 C187 C214 123.1(19) . .
C083 C187 H4 118.4 . .
C214 C187 H4 118.4 . .
C247 C188 C233 122(2) . .
C247 C188 H5 119.2 . .
C233 C188 H5 119.2 . .
C195 C189 C238 117.1(19) . .
C195 C189 H28 121.5 . .
C238 C189 H28 121.5 . .
C158 C190 C117 121.6(18) . .
C158 C190 C085 120.4(17) . .
C117 C190 C085 106.9(16) . .
C224 C191 C229 119(2) . .
C224 C191 H29 120.3 . .
C229 C191 H29 120.3 . .
C219 C192 C209 115.8(19) . .
C219 C192 H54 122.1 . .
C209 C192 H54 122.1 . .
C074 C193 C202 116.8(18) . .
C074 C193 H30 121.6 . .
C202 C193 H30 121.6 . .
C225 C194 C172 123(2) . .
C225 C194 H31 118.7 . .
C172 C194 H31 118.7 . .
C224 C195 C189 119.4(17) . .
C224 C195 C154 123.7(17) . .
C189 C195 C154 116.9(17) . .
C119 C196 C174 123.5(17) . .
C119 C196 C062 116.9(17) . .
C174 C196 C062 119.5(17) . .
C152 C197 C126 119.9(17) . .
C152 C197 C113 118.4(16) . .
C126 C197 C113 108.2(15) . .
C256 C198 C230 122(2) . .
C256 C198 H32 119.0 . .
C230 C198 H32 119.0 . .
C174 C199 C247 179(2) . .
C185 C200 C230 174(2) . .
C103 C201 C077 121.0(17) . .
C103 C201 C059 116.5(17) . .
C077 C201 C059 107.0(16) . .
C242 C202 C193 121(2) . .
C242 C202 H33 119.6 . .
C193 C202 H33 119.6 . .
C108 C203 C121 118.4(18) . .
C108 C203 H83 120.8 . .
C121 C203 H83 120.8 . .
C250 C204 C083 118.8(17) . .
C250 C204 C128 124.5(17) . .
C083 C204 C128 116.5(17) . .
C088 C205 C210 117.6(17) . .
C088 C205 C136 123.0(17) . .
C210 C205 C136 119.4(18) . .
C225 C206 C100 120.0(16) . .
C225 C206 H34 120.0 . .
C100 C206 H34 120.0 . .
C069 C207 C076 116.8(17) . .
C069 C207 C139 117.7(15) . .
C076 C207 C139 125.5(15) . .
C131 C208 C086 119.0(17) . .
C131 C208 C182 122.0(17) . .
C086 C208 C182 105.9(16) . .
C192 C209 C088 123.8(18) . .
C192 C209 H55 118.1 . .
C088 C209 H55 118.1 . .
C205 C210 C219 121(2) . .
C205 C210 H56 119.4 . .
C219 C210 H56 119.4 . .
C081 C211 C156 122.8(18) . .
C081 C211 C155 120.4(19) . .
C156 C211 C155 108.5(18) . .
C042 C212 C184 175(2) . .
C149 C213 C223 120.6(17) . .
C149 C213 C140 121.6(18) . .
C223 C213 C140 117.8(19) . .
C235 C214 C187 114.7(19) . .
C235 C214 H6 122.6 . .
C187 C214 H6 122.6 . .
C223 C215 C232 119(2) . .
C223 C215 H57 120.4 . .
C232 C215 H57 120.4 . .
C157 C216 C244 121(2) . .
C157 C216 H7 119.5 . .
C244 C216 H7 119.5 . .
C074 C217 C234 120(2) . .
C074 C217 H35 120.2 . .
C234 C217 H35 120.2 . .
C148 C218 C241 119(2) . .
C148 C218 H36 120.4 . .
C241 C218 H36 120.4 . .
C192 C219 C210 123(2) . .
C192 C219 H58 118.7 . .
C210 C219 H58 118.7 . .
Cl2 C220 Cl3 111.8(11) . .
Cl2 C220 Cl1 111.1(14) . .
Cl3 C220 Cl1 110.7(11) . .
Cl2 C220 H84 107.7 . .
Cl3 C220 H84 107.7 . .
Cl1 C220 H84 107.7 . .
C231 C221 C252 118(2) . .
C231 C221 H8 121.2 . .
C252 C221 H8 121.2 . .
C129 C222 C131 122.9(18) . .
C129 C222 C158 119.3(18) . .
C131 C222 C158 106.8(16) . .
C215 C223 C213 123(2) . .
C215 C223 H59 118.6 . .
C213 C223 H59 118.6 . .
C191 C224 C195 121.3(19) . .
C191 C224 H37 119.4 . .
C195 C224 H37 119.4 . .
C194 C225 C206 119.7(19) . .
C194 C225 H38 120.1 . .
C206 C225 H38 120.1 . .
C236 C226 C105 124.3(18) . .
C236 C226 H9 117.8 . .
C105 C226 H9 117.8 . .
C244 C227 C253 124(2) . .
C244 C227 H10 118.2 . .
C253 C227 H10 118.2 . .
C101 C228 O5 124.5(16) . .
C101 C228 C110 117.3(17) . .
O5 C228 C110 117.8(15) . .
C238 C229 C191 124(2) . .
C238 C229 H39 118.1 . .
C191 C229 H39 118.1 . .
C198 C230 C200 122(2) . .
C198 C230 C257 117(2) . .
C200 C230 C257 120.0(19) . .
C233 C231 C221 123(2) . .
C233 C231 H11 118.6 . .
C221 C231 H11 118.6 . .
C181 C232 C215 120.1(19) . .
C181 C232 H60 119.9 . .
C215 C232 H60 119.9 . .
C231 C233 C188 118(2) . .
C231 C233 H12 120.9 . .
C188 C233 H12 120.9 . .
C242 C234 C217 119(2) . .
C242 C234 H40 120.5 . .
C217 C234 H40 120.5 . .
C250 C235 C214 119.9(19) . .
C250 C235 H13 120.1 . .
C214 C235 H13 120.1 . .
C226 C236 C254 118.4(19) . .
C226 C236 H14 120.8 . .
C254 C236 H14 120.8 . .
C258 C237 C255 121(3) . .
C258 C237 H15 119.4 . .
C255 C237 H15 119.4 . .
C229 C238 C189 119(2) . .
C229 C238 H41 120.5 . .
C189 C238 H41 120.5 . .
C253 C239 C157 119(2) . .
C253 C239 H16 120.3 . .
C157 C239 H16 120.3 . .
C241 C240 C245 124(2) . .
C241 C240 H42 118.1 . .
C245 C240 H42 118.1 . .
C240 C241 C218 120(2) . .
C240 C241 H43 119.8 . .
C218 C241 H43 119.8 . .
C234 C242 C202 120.9(19) . .
C234 C242 H44 119.5 . .
C202 C242 H44 119.5 . .
C105 C243 C175 126.3(19) . .
C105 C243 H17 116.8 . .
C175 C243 H17 116.8 . .
C227 C244 C216 117(2) . .
C227 C244 H18 121.3 . .
C216 C244 H18 121.3 . .
C246 C245 C240 116(2) . .
C246 C245 H45 121.8 . .
C240 C245 H45 121.8 . .
C245 C246 C148 124(2) . .
C245 C246 H46 118.2 . .
C148 C246 H46 118.2 . .
C252 C247 C188 119(2) . .
C252 C247 C199 122(2) . .
C188 C247 C199 118.6(19) . .
C133 C248 C258 119(2) . .
C133 C248 H19 120.5 . .
C258 C248 H19 120.5 . .
Cl9 C249 Cl8 110.9(12) . .
Cl9 C249 Cl7 112.0(12) . .
Cl8 C249 Cl7 109.1(12) . .
Cl9 C249 H85 108.2 . .
Cl8 C249 H85 108.2 . .
Cl7 C249 H85 108.2 . .
C204 C250 C235 124.8(18) . .
C204 C250 H20 117.6 . .
C235 C250 H20 117.6 . .
C260 C251 C257 122(2) . .
C260 C251 H47 119.2 . .
C257 C251 H47 119.2 . .
C247 C252 C221 120(2) . .
C247 C252 H21 120.1 . .
C221 C252 H21 120.1 . .
C239 C253 C227 119(2) . .
C239 C253 H22 120.6 . .
C227 C253 H22 120.6 . .
C236 C254 C175 120.3(19) . .
C236 C254 H23 119.9 . .
C175 C254 H23 119.9 . .
C184 C255 C237 122(2) . .
C184 C255 H24 118.9 . .
C237 C255 H24 118.9 . .
C198 C256 C260 120(2) . .
C198 C256 H48 120.0 . .
C260 C256 H48 120.0 . .
C251 C257 C230 122(2) . .
C251 C257 H49 118.9 . .
C230 C257 H49 118.9 . .
C237 C258 C248 119(2) . .
C237 C258 H25 120.3 . .
C248 C258 H25 120.3 . .
Cl5 C259 Cl6 117(2) . .
Cl5 C259 Cl4 112.5(18) . .
Cl6 C259 Cl4 107.6(14) . .
Cl5 C259 H86 106.4 . .
Cl6 C259 H86 106.4 . .
Cl4 C259 H86 106.4 . .
C251 C260 C256 116(2) . .
C251 C260 H50 121.8 . .
C256 C260 H50 121.8 . .

loop_
_geom_bond_atom_site_label_1
_geom_bond_atom_site_label_2
_geom_bond_distance
_geom_bond_site_symmetry_2
P9 C068 1.714(17) .
P9 C109 1.754(18) .
P9 C038 1.759(18) .
P9 S5 1.931(6) .
P10 C056 1.736(18) .
P10 C041 1.744(16) .
P10 C050 1.753(16) .
P10 S004 1.930(6) .
P11 C054 1.758(19) .
P11 C029 1.782(17) .
P11 C090 1.797(18) .
P11 S6 1.932(7) .
P005 C033 1.714(18) .
P005 C035 1.746(17) .
P005 C101 1.835(17) .
P005 S7 1.906(7) .
Cl1 C220 1.77(2) .
Cl2 C220 1.73(2) .
Cl3 C220 1.74(2) .
Cl7 C249 1.80(2) .
Cl8 C249 1.76(2) .
Cl9 C249 1.74(2) .
O1 C122 1.36(2) .
O1 C073 1.39(2) .
O2 C171 1.41(2) .
O2 C040 1.42(2) .
O3 C134 1.38(2) .
O3 C146 1.40(2) .
O4 C147 1.37(2) .
O4 C075 1.38(2) .
O5 C228 1.36(2) .
O5 C141 1.40(2) .
O6 C039 1.393(19) .
O6 C176 1.417(19) .
O7 C060 1.387(18) .
O7 C089 1.393(19) .
O8 C031 1.372(19) .
O8 C119 1.406(19) .
O9 C070 1.40(2) .
O9 C096 1.424(19) .
Cl4 C259 1.77(3) .
O10 C030 1.411(19) .
O10 C080 1.418(18) .
O11 C069 1.38(2) .
O11 C057 1.439(19) .
O12 C093 1.37(2) .
O12 C064 1.44(2) .
Cl5 C259 1.60(3) .
C029 C039 1.35(2) .
C029 C070 1.41(2) .
C030 C038 1.38(2) .
C030 C132 1.39(2) .
C031 C082 1.40(2) .
C031 C068 1.44(2) .
C032 C136 1.24(2) .
C032 C114 1.42(2) .
C033 C146 1.38(3) .
C033 C147 1.49(2) .
C034 C166 1.15(2) .
C034 C045 1.46(2) .
C035 C141 1.38(2) .
C035 C075 1.42(2) .
C036 C094 1.41(2) .
C036 C142 1.45(2) .
C036 C106 1.48(3) .
C037 C045 1.39(2) .
C037 C118 1.45(2) .
C037 H61 0.9500 .
C038 C089 1.38(2) .
C039 C144 1.39(2) .
C040 C045 1.35(2) .
C040 C056 1.41(2) .
C041 C093 1.36(2) .
C041 C171 1.37(2) .
C042 C212 1.21(2) .
C042 C132 1.45(3) .
C043 C047 1.38(2) .
C043 C072 1.47(2) .
C043 C117 1.48(3) .
C044 C058 1.22(2) .
C044 C074 1.44(2) .
C046 C120 1.34(2) .
C046 C098 1.41(2) .
C046 C092 1.46(2) .
C047 C053 1.32(2) .
C047 C161 1.42(2) .
Cl6 C259 1.70(3) .
C049 C070 1.38(2) .
C049 C135 1.39(2) .
C049 H73 0.9500 .
C050 C069 1.37(2) .
C050 C064 1.39(2) .
C051 C067 1.39(3) .
C051 C089 1.43(2) .
C051 H62 0.9500 .
C052 C159 1.21(2) .
C052 C144 1.41(2) .
C053 C163 1.43(3) .
C053 C098 1.51(2) .
C054 C176 1.35(2) .
C054 C073 1.41(2) .
C055 C142 1.38(3) .
C055 C079 1.44(2) .
C055 C115 1.50(2) .
C056 C057 1.40(2) .
C057 C118 1.34(2) .
C058 C160 1.42(3) .
C059 C126 1.36(2) .
C059 C078 1.46(2) .
C059 C201 1.46(2) .
C060 C107 1.38(2) .
C060 C068 1.41(2) .
C061 C154 1.20(2) .
C061 C107 1.40(2) .
C062 C151 1.37(2) .
C062 C196 1.46(2) .
C062 H63 0.9500 .
C063 C098 1.34(2) .
C063 C117 1.46(2) .
C063 C170 1.48(2) .
C064 C177 1.40(2) .
C065 C095 1.38(2) .
C065 C160 1.47(3) .
C065 H74 0.9500 .
C066 C113 1.41(3) .
C066 C123 1.42(2) .
C066 C127 1.42(2) .
C067 C132 1.35(2) .
C067 H64 0.9500 .
C069 C207 1.41(2) .
C071 C141 1.33(2) .
C071 C153 1.39(2) .
C071 H75 0.9500 .
C072 C097 1.30(2) .
C072 C143 1.41(3) .
C073 C160 1.36(2) .
C074 C217 1.38(2) .
C074 C193 1.39(2) .
C075 C114 1.44(2) .
C076 C177 1.31(2) .
C076 C207 1.43(2) .
C076 H65 0.9500 .
C077 C138 1.40(3) .
C077 C201 1.43(2) .
C077 C183 1.44(2) .
C078 C092 1.38(2) .
C078 C183 1.42(2) .
C079 C156 1.37(2) .
C079 C186 1.40(2) .
C080 C151 1.36(2) .
C080 C109 1.39(2) .
C081 C211 1.36(3) .
C081 C138 1.44(2) .
C081 C142 1.46(2) .
C082 C125 1.37(2) .
C082 H66 0.9500 .
C083 C187 1.38(3) .
C083 C204 1.40(2) .
C083 H1 0.9500 .
C084 C164 1.37(3) .
C084 C150 1.46(2) .
C084 C165 1.47(3) .
C085 C123 1.36(3) .
C085 C170 1.41(2) .
C085 C190 1.46(2) .
C086 C115 1.39(3) .
C086 C094 1.43(2) .
C086 C208 1.46(2) .
C087 C139 1.17(2) .
C087 C100 1.41(2) .
C088 C205 1.37(2) .
C088 C209 1.42(3) .
C088 H51 0.9500 .
C090 C096 1.31(2) .
C090 C122 1.44(2) .
C091 C155 1.40(3) .
C091 C163 1.42(2) .
C091 C102 1.43(2) .
C092 C163 1.49(2) .
C093 C111 1.42(2) .
C094 C164 1.48(2) .
C095 C176 1.39(2) .
C095 H76 0.9500 .
C096 C099 1.40(2) .
C097 C180 1.47(2) .
C097 C158 1.51(2) .
C099 C116 1.43(3) .
C099 C137 1.46(2) .
C100 C145 1.36(2) .
C100 C206 1.43(2) .
C101 C228 1.29(2) .
C101 C134 1.42(3) .
C102 C156 1.42(2) .
C102 C161 1.43(3) .
C103 C201 1.37(3) .
C103 C152 1.43(3) .
C103 C150 1.51(3) .
C104 C162 1.34(2) .
C104 C171 1.38(2) .
C104 H67 0.9500 .
C105 C243 1.32(2) .
C105 C159 1.43(3) .
C105 C226 1.44(2) .
C106 C150 1.39(2) .
C106 C138 1.43(2) .
C107 C125 1.43(2) .
C108 C147 1.32(2) .
C108 C203 1.40(3) .
C108 H77 0.9500 .
C109 C119 1.39(2) .
C110 C130 1.32(3) .
C110 C173 1.43(3) .
C110 C228 1.50(2) .
C111 C162 1.40(2) .
C111 C112 1.49(3) .
C112 C178 1.15(2) .
C113 C167 1.48(2) .
C113 C197 1.51(3) .
C114 C153 1.42(2) .
C115 C168 1.40(3) .
C116 C149 1.21(3) .
C117 C190 1.42(3) .
C118 H68 0.9500 .
C119 C196 1.38(2) .
C120 C126 1.45(2) .
C120 C167 1.45(3) .
C121 C146 1.38(2) .
C121 C203 1.44(2) .
C121 C185 1.44(3) .
C122 C179 1.39(2) .
C123 C129 1.51(3) .
C124 C130 1.36(3) .
C124 C134 1.44(3) .
C124 H78 0.9500 .
C125 H69 0.9500 .
C126 C197 1.45(2) .
C127 C165 1.40(2) .
C127 C169 1.46(2) .
C128 C173 1.20(3) .
C128 C204 1.45(3) .
C129 C222 1.35(3) .
C129 C169 1.42(2) .
C130 H79 0.9500 .
C131 C208 1.41(2) .
C131 C222 1.44(3) .
C131 C180 1.46(3) .
C133 C248 1.32(3) .
C133 C184 1.40(2) .
C133 H2 0.9500 .
C135 C144 1.42(2) .
C135 H80 0.9500 .
C136 C205 1.40(2) .
C137 C179 1.32(2) .
C137 H81 0.9500 .
C139 C207 1.49(3) .
C140 C213 1.41(2) .
C140 C181 1.45(3) .
C140 H52 0.9500 .
C143 C161 1.42(3) .
C143 C186 1.49(2) .
C145 C172 1.38(3) .
C145 H26 0.9500 .
C148 C246 1.37(3) .
C148 C218 1.40(3) .
C148 C178 1.42(3) .
C149 C213 1.39(3) .
C151 H70 0.9500 .
C152 C197 1.41(3) .
C152 C165 1.43(3) .
C153 H82 0.9500 .
C154 C195 1.45(3) .
C155 C183 1.36(2) .
C155 C211 1.46(3) .
C156 C211 1.43(3) .
C157 C216 1.35(3) .
C157 C239 1.39(3) .
C157 C166 1.50(3) .
C158 C190 1.38(2) .
C158 C222 1.49(3) .
C162 H71 0.9500 .
C164 C182 1.41(3) .
C167 C170 1.36(2) .
C168 C180 1.37(3) .
C168 C186 1.45(3) .
C169 C182 1.40(3) .
C172 C194 1.38(3) .
C172 H27 0.9500 .
C174 C199 1.20(3) .
C174 C196 1.41(2) .
C175 C243 1.38(3) .
C175 C254 1.40(3) .
C175 H3 0.9500 .
C177 H72 0.9500 .
C179 H87 0.9500 .
C181 C232 1.35(3) .
C181 H53 0.9500 .
C182 C208 1.47(3) .
C184 C212 1.35(3) .
C184 C255 1.37(3) .
C185 C200 1.22(2) .
C187 C214 1.44(3) .
C187 H4 0.9500 .
C188 C247 1.38(3) .
C188 C233 1.38(3) .
C188 H5 0.9500 .
C189 C195 1.41(2) .
C189 C238 1.44(3) .
C189 H28 0.9500 .
C191 C224 1.35(3) .
C191 C229 1.35(3) .
C191 H29 0.9500 .
C192 C219 1.33(3) .
C192 C209 1.36(3) .
C192 H54 0.9500 .
C193 C202 1.44(2) .
C193 H30 0.9500 .
C194 C225 1.29(3) .
C194 H31 0.9500 .
C195 C224 1.40(2) .
C198 C256 1.36(3) .
C198 C230 1.38(3) .
C198 H32 0.9500 .
C199 C247 1.51(3) .
C200 C230 1.44(3) .
C202 C242 1.38(3) .
C202 H33 0.9500 .
C203 H83 0.9500 .
C204 C250 1.32(2) .
C205 C210 1.37(2) .
C206 C225 1.41(3) .
C206 H34 0.9500 .
C209 H55 0.9500 .
C210 C219 1.41(3) .
C210 H56 0.9500 .
C213 C223 1.39(3) .
C214 C235 1.41(3) .
C214 H6 0.9500 .
C215 C223 1.38(2) .
C215 C232 1.41(3) .
C215 H57 0.9500 .
C216 C244 1.44(3) .
C216 H7 0.9500 .
C217 C234 1.43(3) .
C217 H35 0.9500 .
C218 C241 1.42(3) .
C218 H36 0.9500 .
C219 H58 0.9500 .
C220 H84 1.0000 .
C221 C231 1.36(3) .
C221 C252 1.43(3) .
C221 H8 0.9500 .
C223 H59 0.9500 .
C224 H37 0.9500 .
C225 H38 0.9500 .
C226 C236 1.34(3) .
C226 H9 0.9500 .
C227 C244 1.29(3) .
C227 C253 1.40(3) .
C227 H10 0.9500 .
C229 C238 1.34(3) .
C229 H39 0.9500 .
C230 C257 1.44(3) .
C231 C233 1.31(3) .
C231 H11 0.9500 .
C232 H60 0.9500 .
C233 H12 0.9500 .
C234 C242 1.37(3) .
C234 H40 0.9500 .
C235 C250 1.38(3) .
C235 H13 0.9500 .
C236 C254 1.36(3) .
C236 H14 0.9500 .
C237 C258 1.30(3) .
C237 C255 1.40(3) .
C237 H15 0.9500 .
C238 H41 0.9500 .
C239 C253 1.38(3) .
C239 H16 0.9500 .
C240 C241 1.23(3) .
C240 C245 1.41(3) .
C240 H42 0.9500 .
C241 H43 0.9500 .
C242 H44 0.9500 .
C243 H17 0.9500 .
C244 H18 0.9500 .
C245 C246 1.35(3) .
C245 H45 0.9500 .
C246 H46 0.9500 .
C247 C252 1.31(3) .
C248 C258 1.41(3) .
C248 H19 0.9500 .
C249 H85 1.0000 .
C250 H20 0.9500 .
C251 C260 1.37(3) .
C251 C257 1.37(3) .
C251 H47 0.9500 .
C252 H21 0.9500 .
C253 H22 0.9500 .
C254 H23 0.9500 .
C255 H24 0.9500 .
C256 C260 1.52(3) .
C256 H48 0.9500 .
C257 H49 0.9500 .
C258 H25 0.9500 .
C259 H86 1.0000 .
C260 H50 0.9500 .

loop_
_geom_hbond_atom_site_label_D
_geom_hbond_atom_site_label_H
_geom_hbond_atom_site_label_A
_geom_hbond_distance_DH
_geom_hbond_distance_HA
_geom_hbond_distance_DA
_geom_hbond_angle_DHA
_geom_hbond_site_symmetry_A
C220 H84 Cl2 1.00 2.71 3.61(3) 149.1 3_755
C249 H85 S004 1.00 2.65 3.53(2) 146.7 .
C259 H86 S5 1.00 2.77 3.76(3) 172.3 .
C220 H84 Cl2 1.00 2.71 3.61(3) 149.1 3_755
C249 H85 S004 1.00 2.65 3.53(2) 146.7 .
C259 H86 S5 1.00 2.77 3.76(3) 172.3 .

loop_
_geom_torsion_atom_site_label_1
_geom_torsion_atom_site_label_2
_geom_torsion_atom_site_label_3
_geom_torsion_atom_site_label_4
_geom_torsion
_geom_torsion_site_symmetry_1
_geom_torsion_site_symmetry_2
_geom_torsion_site_symmetry_3
_geom_torsion_site_symmetry_4
C054 P11 C029 C039 -34.3(15) . . . .
C090 P11 C029 C039 -133.4(14) . . . .
S6 P11 C029 C039 95.5(14) . . . .
C054 P11 C029 C070 135.3(13) . . . .
C090 P11 C029 C070 36.3(14) . . . .
S6 P11 C029 C070 -94.9(13) . . . .
C080 O10 C030 C038 34(2) . . . .
C080 O10 C030 C132 -140.7(14) . . . .
C119 O8 C031 C082 138.2(15) . . . .
C119 O8 C031 C068 -43.0(19) . . . .
C035 P005 C033 C146 -130.5(14) . . . .
C101 P005 C033 C146 -34.1(15) . . . .
S7 P005 C033 C146 96.9(14) . . . .
C035 P005 C033 C147 33.9(14) . . . .
C101 P005 C033 C147 130.3(13) . . . .
S7 P005 C033 C147 -98.7(13) . . . .
C033 P005 C035 C141 138.4(14) . . . .
C101 P005 C035 C141 39.1(15) . . . .
S7 P005 C035 C141 -91.5(15) . . . .
C033 P005 C035 C075 -37.3(15) . . . .
C101 P005 C035 C075 -136.7(14) . . . .
S7 P005 C035 C075 92.7(13) . . . .
C132 C030 C038 C089 8(2) . . . .
O10 C030 C038 C089 -165.9(14) . . . .
C132 C030 C038 P9 -178.7(12) . . . .
O10 C030 C038 P9 7(2) . . . .
C068 P9 C038 C089 35.6(14) . . . .
C109 P9 C038 C089 135.6(13) . . . .
S5 P9 C038 C089 -97.6(12) . . . .
C068 P9 C038 C030 -137.5(13) . . . .
C109 P9 C038 C030 -37.5(14) . . . .
S5 P9 C038 C030 89.2(13) . . . .
C070 C029 C039 C144 10(2) . . . .
P11 C029 C039 C144 178.7(12) . . . .
C070 C029 C039 O6 -166.4(14) . . . .
P11 C029 C039 O6 3(2) . . . .
C176 O6 C039 C029 38(2) . . . .
C176 O6 C039 C144 -137.8(15) . . . .
C171 O2 C040 C045 -137.2(16) . . . .
C171 O2 C040 C056 40(2) . . . .
C056 P10 C041 C093 -137.0(14) . . . .
C050 P10 C041 C093 -38.8(15) . . . .
S004 P10 C041 C093 90.4(14) . . . .
C056 P10 C041 C171 40.4(15) . . . .
C050 P10 C041 C171 138.7(14) . . . .
S004 P10 C041 C171 -92.2(14) . . . .
C056 C040 C045 C037 -2(3) . . . .
O2 C040 C045 C037 175.2(14) . . . .
C056 C040 C045 C034 -176.7(15) . . . .
O2 C040 C045 C034 0(2) . . . .
C118 C037 C045 C040 -1(2) . . . .
C118 C037 C045 C034 173.3(14) . . . .
C072 C043 C047 C053 -140.7(18) . . . .
C117 C043 C047 C053 2(3) . . . .
C072 C043 C047 C161 2(2) . . . .
C117 C043 C047 C161 145.1(16) . . . .
C056 P10 C050 C069 -40.4(14) . . . .
C041 P10 C050 C069 -137.8(13) . . . .
S004 P10 C050 C069 93.9(13) . . . .
C056 P10 C050 C064 136.4(13) . . . .
C041 P10 C050 C064 39.0(13) . . . .
S004 P10 C050 C064 -89.3(13) . . . .
C043 C047 C053 C163 137.2(19) . . . .
C161 C047 C053 C163 -2(3) . . . .
C043 C047 C053 C098 0(3) . . . .
C161 C047 C053 C098 -139.4(17) . . . .
C029 P11 C054 C176 35.5(16) . . . .
C090 P11 C054 C176 133.3(15) . . . .
S6 P11 C054 C176 -95.9(15) . . . .
C029 P11 C054 C073 -134.8(13) . . . .
C090 P11 C054 C073 -37.0(14) . . . .
S6 P11 C054 C073 93.8(13) . . . .
C045 C040 C056 C057 6(2) . . . .
O2 C040 C056 C057 -171.3(14) . . . .
C045 C040 C056 P10 -178.6(13) . . . .
O2 C040 C056 P10 4(2) . . . .
C041 P10 C056 C057 136.9(14) . . . .
C050 P10 C056 C057 37.6(15) . . . .
S004 P10 C056 C057 -94.2(14) . . . .
C041 P10 C056 C040 -38.4(15) . . . .
C050 P10 C056 C040 -137.7(14) . . . .
S004 P10 C056 C040 90.6(15) . . . .
C040 C056 C057 C118 -7(3) . . . .
P10 C056 C057 C118 177.3(13) . . . .
C040 C056 C057 O11 168.2(14) . . . .
P10 C056 C057 O11 -7(2) . . . .
C069 O11 C057 C118 144.5(15) . . . .
C069 O11 C057 C056 -31(2) . . . .
C089 O7 C060 C107 -135.6(15) . . . .
C089 O7 C060 C068 42(2) . . . .
C069 C050 C064 C177 -12(2) . . . .
P10 C050 C064 C177 171.8(12) . . . .
C069 C050 C064 O12 166.5(14) . . . .
P10 C050 C064 O12 -10(2) . . . .
C093 O12 C064 C050 -29(2) . . . .
C093 O12 C064 C177 149.0(15) . . . .
C089 C051 C067 C132 5(3) . . . .
C107 C060 C068 C031 13(2) . . . .
O7 C060 C068 C031 -165.2(14) . . . .
C107 C060 C068 P9 173.6(13) . . . .
O7 C060 C068 P9 -4(2) . . . .
O8 C031 C068 C060 164.6(14) . . . .
C082 C031 C068 C060 -17(2) . . . .
O8 C031 C068 P9 3(2) . . . .
C082 C031 C068 P9 -178.0(12) . . . .
C109 P9 C068 C060 -128.9(14) . . . .
C038 P9 C068 C060 -30.1(15) . . . .
S5 P9 C068 C060 100.1(13) . . . .
C109 P9 C068 C031 31.6(14) . . . .
C038 P9 C068 C031 130.5(13) . . . .
S5 P9 C068 C031 -99.4(13) . . . .
C064 C050 C069 O11 -164.1(14) . . . .
P10 C050 C069 O11 13(2) . . . .
C064 C050 C069 C207 12(2) . . . .
P10 C050 C069 C207 -171.2(12) . . . .
C057 O11 C069 C050 29(2) . . . .
C057 O11 C069 C207 -147.7(15) . . . .
C135 C049 C070 O9 -172.8(14) . . . .
C135 C049 C070 C029 0(2) . . . .
C096 O9 C070 C049 136.1(15) . . . .
C096 O9 C070 C029 -36(2) . . . .
C039 C029 C070 C049 -8(2) . . . .
P11 C029 C070 C049 -177.7(12) . . . .
C039 C029 C070 O9 163.7(15) . . . .
P11 C029 C070 O9 -6(2) . . . .
C047 C043 C072 C097 142.4(18) . . . .
C117 C043 C072 C097 -2(3) . . . .
C047 C043 C072 C143 -3.2(19) . . . .
C117 C043 C072 C143 -147.3(16) . . . .
C122 O1 C073 C160 -140.1(16) . . . .
C122 O1 C073 C054 42(2) . . . .
C176 C054 C073 C160 12(3) . . . .
P11 C054 C073 C160 -177.5(13) . . . .
C176 C054 C073 O1 -169.6(15) . . . .
P11 C054 C073 O1 1(2) . . . .
C147 O4 C075 C035 36(2) . . . .
C147 O4 C075 C114 -144.0(15) . . . .
C141 C035 C075 O4 -167.5(15) . . . .
P005 C035 C075 O4 8(2) . . . .
C141 C035 C075 C114 12(2) . . . .
P005 C035 C075 C114 -171.9(12) . . . .
C126 C059 C078 C092 5(2) . . . .
C201 C059 C078 C092 147.9(16) . . . .
C126 C059 C078 C183 -141.8(16) . . . .
C201 C059 C078 C183 1.0(19) . . . .
C142 C055 C079 C156 -1(2) . . . .
C115 C055 C079 C156 142.8(16) . . . .
C142 C055 C079 C186 -144.3(16) . . . .
C115 C055 C079 C186 -0.9(19) . . . .
C030 O10 C080 C151 145.7(14) . . . .
C030 O10 C080 C109 -32(2) . . . .
O8 C031 C082 C125 -169.6(14) . . . .
C068 C031 C082 C125 12(2) . . . .
C030 C038 C089 O7 165.7(14) . . . .
P9 C038 C089 O7 -7(2) . . . .
C030 C038 C089 C051 -8(2) . . . .
P9 C038 C089 C051 178.5(12) . . . .
C060 O7 C089 C038 -36(2) . . . .
C060 O7 C089 C051 137.9(15) . . . .
C067 C051 C089 C038 2(2) . . . .
C067 C051 C089 O7 -172.4(14) . . . .
C054 P11 C090 C096 -134.7(15) . . . .
C029 P11 C090 C096 -37.3(16) . . . .
S6 P11 C090 C096 94.9(15) . . . .
C054 P11 C090 C122 40.5(14) . . . .
C029 P11 C090 C122 138.0(13) . . . .
S6 P11 C090 C122 -89.8(13) . . . .
C183 C078 C092 C046 135.3(17) . . . .
C059 C078 C092 C046 -7(2) . . . .
C183 C078 C092 C163 3(2) . . . .
C059 C078 C092 C163 -139.3(16) . . . .
C120 C046 C092 C078 6(2) . . . .
C098 C046 C092 C078 -138.7(16) . . . .
C120 C046 C092 C163 143.2(16) . . . .
C098 C046 C092 C163 -1.5(18) . . . .
C171 C041 C093 O12 -168.4(15) . . . .
P10 C041 C093 O12 9(2) . . . .
C171 C041 C093 C111 9(2) . . . .
P10 C041 C093 C111 -173.7(12) . . . .
C064 O12 C093 C041 30(2) . . . .
C064 O12 C093 C111 -147.2(15) . . . .
C142 C036 C094 C086 0(3) . . . .
C106 C036 C094 C086 137.9(17) . . . .
C142 C036 C094 C164 -135.6(17) . . . .
C106 C036 C094 C164 2(3) . . . .
C115 C086 C094 C036 0(3) . . . .
C208 C086 C094 C036 -141.7(16) . . . .
C115 C086 C094 C164 141.2(16) . . . .
C208 C086 C094 C164 -0.9(18) . . . .
C160 C065 C095 C176 2(3) . . . .
C122 C090 C096 C099 12(3) . . . .
P11 C090 C096 C099 -173.5(13) . . . .
C122 C090 C096 O9 -169.6(15) . . . .
P11 C090 C096 O9 5(2) . . . .
C070 O9 C096 C090 37(2) . . . .
C070 O9 C096 C099 -144.6(15) . . . .
C143 C072 C097 C180 -2(3) . . . .
C043 C072 C097 C180 -139.1(17) . . . .
C143 C072 C097 C158 137.7(18) . . . .
C043 C072 C097 C158 0(3) . . . .
C117 C063 C098 C046 -137.1(17) . . . .
C170 C063 C098 C046 -4(2) . . . .
C117 C063 C098 C053 4(3) . . . .
C170 C063 C098 C053 136.7(16) . . . .
C120 C046 C098 C063 2(2) . . . .
C092 C046 C098 C063 146.1(16) . . . .
C120 C046 C098 C053 -142.1(16) . . . .
C092 C046 C098 C053 1.5(18) . . . .
C047 C053 C098 C063 -3(3) . . . .
C163 C053 C098 C063 -146.5(16) . . . .
C047 C053 C098 C046 143.0(17) . . . .
C163 C053 C098 C046 -0.9(18) . . . .
C090 C096 C099 C116 -177.5(16) . . . .
O9 C096 C099 C116 4(2) . . . .
C090 C096 C099 C137 -3(2) . . . .
O9 C096 C099 C137 178.4(14) . . . .
C033 P005 C101 C228 -137.5(15) . . . .
C035 P005 C101 C228 -36.9(15) . . . .
S7 P005 C101 C228 93.9(14) . . . .
C033 P005 C101 C134 35.6(14) . . . .
C035 P005 C101 C134 136.2(13) . . . .
S7 P005 C101 C134 -93.0(12) . . . .
C155 C091 C102 C156 -2(2) . . . .
C163 C091 C102 C156 -143.1(16) . . . .
C155 C091 C102 C161 143.0(16) . . . .
C163 C091 C102 C161 2(2) . . . .
C094 C036 C106 C150 0(3) . . . .
C142 C036 C106 C150 141.9(16) . . . .
C094 C036 C106 C138 -144.1(17) . . . .
C142 C036 C106 C138 -2.5(19) . . . .
O7 C060 C107 C061 0(2) . . . .
C068 C060 C107 C061 -177.6(15) . . . .
O7 C060 C107 C125 174.8(14) . . . .
C068 C060 C107 C125 -3(2) . . . .
C151 C080 C109 C119 -12(2) . . . .
O10 C080 C109 C119 166.4(13) . . . .
C151 C080 C109 P9 172.8(12) . . . .
O10 C080 C109 P9 -9(2) . . . .
C068 P9 C109 C119 -36.6(14) . . . .
C038 P9 C109 C119 -137.0(13) . . . .
S5 P9 C109 C119 96.9(13) . . . .
C068 P9 C109 C080 139.0(13) . . . .
C038 P9 C109 C080 38.6(14) . . . .
S5 P9 C109 C080 -87.5(13) . . . .
C041 C093 C111 C162 -2(2) . . . .
O12 C093 C111 C162 175.5(14) . . . .
C041 C093 C111 C112 -179.6(15) . . . .
O12 C093 C111 C112 -2(2) . . . .
C123 C066 C113 C167 -4(2) . . . .
C127 C066 C113 C167 133.4(18) . . . .
C123 C066 C113 C197 -138.2(17) . . . .
C127 C066 C113 C197 -1(2) . . . .
O4 C075 C114 C032 5(2) . . . .
C035 C075 C114 C032 -175.2(15) . . . .
O4 C075 C114 C153 174.1(14) . . . .
C035 C075 C114 C153 -6(2) . . . .
C094 C086 C115 C168 -137.0(18) . . . .
C208 C086 C115 C168 2(3) . . . .
C094 C086 C115 C055 0(2) . . . .
C208 C086 C115 C055 139.8(16) . . . .
C142 C055 C115 C086 -2(2) . . . .
C079 C055 C115 C086 -144.0(16) . . . .
C142 C055 C115 C168 142.5(17) . . . .
C079 C055 C115 C168 0(2) . . . .
C098 C063 C117 C190 138.5(18) . . . .
C170 C063 C117 C190 -0.3(19) . . . .
C098 C063 C117 C043 -3(3) . . . .
C170 C063 C117 C043 -141.4(16) . . . .
C047 C043 C117 C190 -138.0(19) . . . .
C072 C043 C117 C190 3(3) . . . .
C047 C043 C117 C063 -1(3) . . . .
C072 C043 C117 C063 140.7(17) . . . .
C056 C057 C118 C037 4(2) . . . .
O11 C057 C118 C037 -171.5(13) . . . .
C045 C037 C118 C057 0(2) . . . .
C080 C109 C119 C196 14(2) . . . .
P9 C109 C119 C196 -170.0(12) . . . .
C080 C109 C119 O8 -169.5(13) . . . .
P9 C109 C119 O8 6(2) . . . .
C031 O8 C119 C196 -146.0(15) . . . .
C031 O8 C119 C109 38(2) . . . .
C098 C046 C120 C126 136.7(17) . . . .
C092 C046 C120 C126 -4(2) . . . .
C098 C046 C120 C167 0(2) . . . .
C092 C046 C120 C167 -140.3(17) . . . .
C073 O1 C122 C179 141.0(16) . . . .
C073 O1 C122 C090 -36(2) . . . .
C096 C090 C122 O1 166.1(16) . . . .
P11 C090 C122 O1 -9(2) . . . .
C096 C090 C122 C179 -11(2) . . . .
P11 C090 C122 C179 173.4(12) . . . .
C170 C085 C123 C066 1(3) . . . .
C190 C085 C123 C066 138.3(18) . . . .
C170 C085 C123 C129 -137.4(17) . . . .
C190 C085 C123 C129 0(2) . . . .
C113 C066 C123 C085 1(2) . . . .
C127 C066 C123 C085 -139.8(18) . . . .
C113 C066 C123 C129 144.2(15) . . . .
C127 C066 C123 C129 3.4(18) . . . .
C031 C082 C125 C107 -2(2) . . . .
C060 C107 C125 C082 -3(2) . . . .
C061 C107 C125 C082 171.6(15) . . . .
C078 C059 C126 C120 -3(2) . . . .
C201 C059 C126 C120 -140.1(17) . . . .
C078 C059 C126 C197 138.7(17) . . . .
C201 C059 C126 C197 1(3) . . . .
C046 C120 C126 C059 2(3) . . . .
C167 C120 C126 C059 142.5(17) . . . .
C046 C120 C126 C197 -143.0(16) . . . .
C167 C120 C126 C197 -2.8(19) . . . .
C113 C066 C127 C165 4(2) . . . .
C123 C066 C127 C165 143.6(17) . . . .
C113 C066 C127 C169 -144.4(16) . . . .
C123 C066 C127 C169 -4.8(19) . . . .
C085 C123 C129 C222 0(2) . . . .
C066 C123 C129 C222 -144.6(17) . . . .
C085 C123 C129 C169 143.8(16) . . . .
C066 C123 C129 C169 -0.7(18) . . . .
C173 C110 C130 C124 167.0(18) . . . .
C228 C110 C130 C124 -11(3) . . . .
C134 C124 C130 C110 5(3) . . . .
C051 C067 C132 C030 -5(3) . . . .
C051 C067 C132 C042 173.7(16) . . . .
C038 C030 C132 C067 -2(2) . . . .
O10 C030 C132 C067 172.8(13) . . . .
C038 C030 C132 C042 179.4(15) . . . .
O10 C030 C132 C042 -6(2) . . . .
C146 O3 C134 C101 -36(2) . . . .
C146 O3 C134 C124 143.4(16) . . . .
C228 C101 C134 O3 166.5(17) . . . .
P005 C101 C134 O3 -6(2) . . . .
C228 C101 C134 C124 -13(3) . . . .
P005 C101 C134 C124 174.7(12) . . . .
C130 C124 C134 O3 -172.5(15) . . . .
C130 C124 C134 C101 7(2) . . . .
C070 C049 C135 C144 8(3) . . . .
C096 C099 C137 C179 -5(2) . . . .
C116 C099 C137 C179 169.5(17) . . . .
C201 C077 C138 C106 2(2) . . . .
C183 C077 C138 C106 -137.6(17) . . . .
C201 C077 C138 C081 140.9(17) . . . .
C183 C077 C138 C081 1(2) . . . .
C150 C106 C138 C077 0(3) . . . .
C036 C106 C138 C077 142.8(16) . . . .
C150 C106 C138 C081 -141.8(17) . . . .
C036 C106 C138 C081 1.4(19) . . . .
C211 C081 C138 C077 -3(2) . . . .
C142 C081 C138 C077 -141.8(16) . . . .
C211 C081 C138 C106 139.0(17) . . . .
C142 C081 C138 C106 0.3(19) . . . .
C153 C071 C141 C035 6(3) . . . .
C153 C071 C141 O5 -171.6(15) . . . .
C075 C035 C141 C071 -13(3) . . . .
P005 C035 C141 C071 171.7(14) . . . .
C075 C035 C141 O5 165.4(15) . . . .
P005 C035 C141 O5 -10(2) . . . .
C228 O5 C141 C071 144.4(17) . . . .
C228 O5 C141 C035 -34(2) . . . .
C079 C055 C142 C036 141.3(17) . . . .
C115 C055 C142 C036 3(2) . . . .
C079 C055 C142 C081 0(3) . . . .
C115 C055 C142 C081 -138.3(18) . . . .
C094 C036 C142 C055 -2(3) . . . .
C106 C036 C142 C055 -143.4(16) . . . .
C094 C036 C142 C081 144.2(16) . . . .
C106 C036 C142 C081 2.7(19) . . . .
C211 C081 C142 C055 2(2) . . . .
C138 C081 C142 C055 143.4(17) . . . .
C211 C081 C142 C036 -143.2(16) . . . .
C138 C081 C142 C036 -1.9(18) . . . .
C097 C072 C143 C161 -141.8(18) . . . .
C043 C072 C143 C161 2.8(18) . . . .
C097 C072 C143 C186 0(3) . . . .
C043 C072 C143 C186 144.7(15) . . . .
C029 C039 C144 C052 -177.3(15) . . . .
O6 C039 C144 C052 -1(2) . . . .
C029 C039 C144 C135 -2(2) . . . .
O6 C039 C144 C135 174.2(13) . . . .
C049 C135 C144 C039 -7(2) . . . .
C049 C135 C144 C052 168.4(16) . . . .
C087 C100 C145 C172 173.9(17) . . . .
C206 C100 C145 C172 -2(3) . . . .
C147 C033 C146 C121 13(2) . . . .
P005 C033 C146 C121 177.6(12) . . . .
C147 C033 C146 O3 -164.8(13) . . . .
P005 C033 C146 O3 0(2) . . . .
C203 C121 C146 C033 -1(2) . . . .
C185 C121 C146 C033 178.2(15) . . . .
C203 C121 C146 O3 176.4(13) . . . .
C185 C121 C146 O3 -4(2) . . . .
C134 O3 C146 C033 40(2) . . . .
C134 O3 C146 C121 -137.6(16) . . . .
C203 C108 C147 O4 -175.0(14) . . . .
C203 C108 C147 C033 4(2) . . . .
C075 O4 C147 C108 140.3(16) . . . .
C075 O4 C147 C033 -39.1(19) . . . .
C146 C033 C147 C108 -14(2) . . . .
P005 C033 C147 C108 -179.8(12) . . . .
C146 C033 C147 O4 164.9(13) . . . .
P005 C033 C147 O4 -0.4(19) . . . .
C138 C106 C150 C084 136.6(18) . . . .
C036 C106 C150 C084 -2(3) . . . .
C138 C106 C150 C103 1(2) . . . .
C036 C106 C150 C103 -137.7(16) . . . .
C164 C084 C150 C106 1(3) . . . .
C165 C084 C150 C106 -141.2(17) . . . .
C164 C084 C150 C103 139.4(17) . . . .
C165 C084 C150 C103 -2(2) . . . .
C201 C103 C150 C106 -3(2) . . . .
C152 C103 C150 C106 142.8(16) . . . .
C201 C103 C150 C084 -143.7(18) . . . .
C152 C103 C150 C084 2.1(19) . . . .
C109 C080 C151 C062 3(2) . . . .
O10 C080 C151 C062 -175.4(14) . . . .
C196 C062 C151 C080 4(2) . . . .
C201 C103 C152 C197 -2(3) . . . .
C150 C103 C152 C197 -146.1(15) . . . .
C201 C103 C152 C165 143.1(18) . . . .
C150 C103 C152 C165 -0.8(19) . . . .
C141 C071 C153 C114 0(3) . . . .
C032 C114 C153 C071 168.7(16) . . . .
C075 C114 C153 C071 0(2) . . . .
C163 C091 C155 C183 0(3) . . . .
C102 C091 C155 C183 -139.5(17) . . . .
C163 C091 C155 C211 139.7(16) . . . .
C102 C091 C155 C211 0.0(19) . . . .
C186 C079 C156 C102 1(2) . . . .
C055 C079 C156 C102 -136.8(16) . . . .
C186 C079 C156 C211 136.4(18) . . . .
C055 C079 C156 C211 -1(2) . . . .
C091 C102 C156 C079 144.0(16) . . . .
C161 C102 C156 C079 -1(2) . . . .
C091 C102 C156 C211 3.7(19) . . . .
C161 C102 C156 C211 -140.9(16) . . . .
C072 C097 C158 C190 0(3) . . . .
C180 C097 C158 C190 143.4(16) . . . .
C072 C097 C158 C222 -140.2(17) . . . .
C180 C097 C158 C222 3.4(18) . . . .
O1 C073 C160 C058 4(2) . . . .
C054 C073 C160 C058 -178.1(16) . . . .
O1 C073 C160 C065 177.2(14) . . . .
C054 C073 C160 C065 -4(2) . . . .
C095 C065 C160 C073 -3(3) . . . .
C095 C065 C160 C058 171.2(17) . . . .
C072 C143 C161 C047 -1.6(19) . . . .
C186 C143 C161 C047 -143.4(16) . . . .
C072 C143 C161 C102 140.2(17) . . . .
C186 C143 C161 C102 -2(2) . . . .
C053 C047 C161 C143 144.3(17) . . . .
C043 C047 C161 C143 -0.5(19) . . . .
C053 C047 C161 C102 3(3) . . . .
C043 C047 C161 C102 -141.7(17) . . . .
C156 C102 C161 C143 1(3) . . . .
C091 C102 C161 C143 -139.9(18) . . . .
C156 C102 C161 C047 137.3(17) . . . .
C091 C102 C161 C047 -3(2) . . . .
C171 C104 C162 C111 3(3) . . . .
C093 C111 C162 C104 -4(2) . . . .
C112 C111 C162 C104 173.6(16) . . . .
C155 C091 C163 C053 -137.6(17) . . . .
C102 C091 C163 C053 -1(2) . . . .
C155 C091 C163 C092 2(2) . . . .
C102 C091 C163 C092 139.3(17) . . . .
C047 C053 C163 C091 1(3) . . . .
C098 C053 C163 C091 143.1(16) . . . .
C047 C053 C163 C092 -142.6(17) . . . .
C098 C053 C163 C092 -0.1(18) . . . .
C078 C092 C163 C091 -4(2) . . . .
C046 C092 C163 C091 -143.0(16) . . . .
C078 C092 C163 C053 140.1(16) . . . .
C046 C092 C163 C053 1.0(18) . . . .
C150 C084 C164 C182 -139.0(18) . . . .
C165 C084 C164 C182 -2(3) . . . .
C150 C084 C164 C094 2(3) . . . .
C165 C084 C164 C094 138.1(17) . . . .
C036 C094 C164 C084 -3(3) . . . .
C086 C094 C164 C084 -144.2(16) . . . .
C036 C094 C164 C182 142.3(17) . . . .
C086 C094 C164 C182 1.1(18) . . . .
C066 C127 C165 C152 -6(3) . . . .
C169 C127 C165 C152 137.1(18) . . . .
C066 C127 C165 C084 -141.0(17) . . . .
C169 C127 C165 C084 3(2) . . . .
C197 C152 C165 C127 5(3) . . . .
C103 C152 C165 C127 -138.9(18) . . . .
C197 C152 C165 C084 143.4(16) . . . .
C103 C152 C165 C084 -1(2) . . . .
C164 C084 C165 C127 0(2) . . . .
C150 C084 C165 C127 141.8(16) . . . .
C164 C084 C165 C152 -139.7(17) . . . .
C150 C084 C165 C152 1.9(19) . . . .
C046 C120 C167 C170 -1(3) . . . .
C126 C120 C167 C170 -142.2(16) . . . .
C046 C120 C167 C113 144.5(16) . . . .
C126 C120 C167 C113 2.9(19) . . . .
C066 C113 C167 C170 6(2) . . . .
C197 C113 C167 C170 145.5(16) . . . .
C066 C113 C167 C120 -141.5(16) . . . .
C197 C113 C167 C120 -1.8(18) . . . .
C086 C115 C168 C180 -4(3) . . . .
C055 C115 C168 C180 -144.6(16) . . . .
C086 C115 C168 C186 141.0(17) . . . .
C055 C115 C168 C186 0.1(19) . . . .
C222 C129 C169 C182 2(3) . . . .
C123 C129 C169 C182 -141.5(16) . . . .
C222 C129 C169 C127 141.3(17) . . . .
C123 C129 C169 C127 -2.2(18) . . . .
C165 C127 C169 C182 -3(2) . . . .
C066 C127 C169 C182 145.2(16) . . . .
C165 C127 C169 C129 -143.8(16) . . . .
C066 C127 C169 C129 4.2(18) . . . .
C120 C167 C170 C085 138.3(19) . . . .
C113 C167 C170 C085 -4(3) . . . .
C120 C167 C170 C063 -1(2) . . . .
C113 C167 C170 C063 -143.9(15) . . . .
C123 C085 C170 C167 1(3) . . . .
C190 C085 C170 C167 -140.7(17) . . . .
C123 C085 C170 C063 143.1(16) . . . .
C190 C085 C170 C063 1.2(18) . . . .
C098 C063 C170 C167 4(2) . . . .
C117 C063 C170 C167 143.7(15) . . . .
C098 C063 C170 C085 -140.5(16) . . . .
C117 C063 C170 C085 -0.6(18) . . . .
C093 C041 C171 C104 -10(3) . . . .
P10 C041 C171 C104 172.7(13) . . . .
C093 C041 C171 O2 169.3(15) . . . .
P10 C041 C171 O2 -8(2) . . . .
C162 C104 C171 C041 4(2) . . . .
C162 C104 C171 O2 -175.3(14) . . . .
C040 O2 C171 C041 -38(2) . . . .
C040 O2 C171 C104 140.8(16) . . . .
C100 C145 C172 C194 1(3) . . . .
C073 C054 C176 C095 -13(3) . . . .
P11 C054 C176 C095 176.9(13) . . . .
C073 C054 C176 O6 165.2(15) . . . .
P11 C054 C176 O6 -5(2) . . . .
C065 C095 C176 C054 6(3) . . . .
C065 C095 C176 O6 -172.3(15) . . . .
C039 O6 C176 C054 -37(2) . . . .
C039 O6 C176 C095 141.1(15) . . . .
C207 C076 C177 C064 3(3) . . . .
C050 C064 C177 C076 3(2) . . . .
O12 C064 C177 C076 -174.7(14) . . . .
C099 C137 C179 C122 5(3) . . . .
O1 C122 C179 C137 -174.7(16) . . . .
C090 C122 C179 C137 3(2) . . . .
C115 C168 C180 C131 4(2) . . . .
C186 C168 C180 C131 -135.3(16) . . . .
C115 C168 C180 C097 136.9(17) . . . .
C186 C168 C180 C097 -3(3) . . . .
C208 C131 C180 C168 -4(2) . . . .
C222 C131 C180 C168 139.0(16) . . . .
C208 C131 C180 C097 -141.6(16) . . . .
C222 C131 C180 C097 1.0(19) . . . .
C072 C097 C180 C168 3(3) . . . .
C158 C097 C180 C168 -140.9(17) . . . .
C072 C097 C180 C131 141.2(16) . . . .
C158 C097 C180 C131 -2.7(18) . . . .
C213 C140 C181 C232 -4(3) . . . .
C129 C169 C182 C164 136.4(18) . . . .
C127 C169 C182 C164 0(3) . . . .
C129 C169 C182 C208 -3(2) . . . .
C127 C169 C182 C208 -138.8(16) . . . .
C084 C164 C182 C169 2(3) . . . .
C094 C164 C182 C169 -142.8(17) . . . .
C084 C164 C182 C208 144.1(16) . . . .
C094 C164 C182 C208 -0.9(19) . . . .
C091 C155 C183 C078 -2(2) . . . .
C211 C155 C183 C078 -136.8(17) . . . .
C091 C155 C183 C077 138.0(18) . . . .
C211 C155 C183 C077 3(2) . . . .
C092 C078 C183 C155 0(2) . . . .
C059 C078 C183 C155 145.3(16) . . . .
C092 C078 C183 C077 -145.1(16) . . . .
C059 C078 C183 C077 0.1(18) . . . .
C138 C077 C183 C155 -1(2) . . . .
C201 C077 C183 C155 -144.6(16) . . . .
C138 C077 C183 C078 142.5(16) . . . .
C201 C077 C183 C078 -1.2(18) . . . .
C248 C133 C184 C212 -177.8(19) . . . .
C248 C133 C184 C255 -2(3) . . . .
C156 C079 C186 C168 -142.0(16) . . . .
C055 C079 C186 C168 1.0(18) . . . .
C156 C079 C186 C143 -2(3) . . . .
C055 C079 C186 C143 141.3(16) . . . .
C180 C168 C186 C079 142.7(17) . . . .
C115 C168 C186 C079 -0.7(19) . . . .
C180 C168 C186 C143 1(2) . . . .
C115 C168 C186 C143 -142.4(15) . . . .
C072 C143 C186 C079 -138.0(17) . . . .
C161 C143 C186 C079 2(2) . . . .
C072 C143 C186 C168 0(2) . . . .
C161 C143 C186 C168 140.4(16) . . . .
C204 C083 C187 C214 -2(3) . . . .
C222 C158 C190 C117 136.3(19) . . . .
C097 C158 C190 C117 2(3) . . . .
C222 C158 C190 C085 -3(3) . . . .
C097 C158 C190 C085 -137.5(17) . . . .
C063 C117 C190 C158 -143.0(17) . . . .
C043 C117 C190 C158 -3(3) . . . .
C063 C117 C190 C085 1(2) . . . .
C043 C117 C190 C085 140.6(16) . . . .
C123 C085 C190 C158 1(2) . . . .
C170 C085 C190 C158 143.2(16) . . . .
C123 C085 C190 C117 -143.3(16) . . . .
C170 C085 C190 C117 -1.3(19) . . . .
C217 C074 C193 C202 0(3) . . . .
C044 C074 C193 C202 177.5(17) . . . .
C145 C172 C194 C225 -3(3) . . . .
C238 C189 C195 C224 -2(3) . . . .
C238 C189 C195 C154 177.5(17) . . . .
C109 C119 C196 C174 175.6(16) . . . .
O8 C119 C196 C174 -1(2) . . . .
C109 C119 C196 C062 -8(2) . . . .
O8 C119 C196 C062 175.7(13) . . . .
C199 C174 C196 C119 -85(7) . . . .
C199 C174 C196 C062 99(7) . . . .
C151 C062 C196 C119 -1(2) . . . .
C151 C062 C196 C174 175.5(16) . . . .
C103 C152 C197 C126 4(2) . . . .
C165 C152 C197 C126 -137.9(17) . . . .
C103 C152 C197 C113 140.5(16) . . . .
C165 C152 C197 C113 -2(2) . . . .
C059 C126 C197 C152 -4(2) . . . .
C120 C126 C197 C152 141.7(15) . . . .
C059 C126 C197 C113 -144.2(16) . . . .
C120 C126 C197 C113 1.7(18) . . . .
C066 C113 C197 C152 0(2) . . . .
C167 C113 C197 C152 -140.6(16) . . . .
C066 C113 C197 C126 140.4(16) . . . .
C167 C113 C197 C126 0.1(18) . . . .
C152 C103 C201 C077 -133.4(19) . . . .
C150 C103 C201 C077 5(3) . . . .
C152 C103 C201 C059 0(3) . . . .
C150 C103 C201 C059 138.0(17) . . . .
C138 C077 C201 C103 -5(3) . . . .
C183 C077 C201 C103 138.6(18) . . . .
C138 C077 C201 C059 -141.6(16) . . . .
C183 C077 C201 C059 1.8(19) . . . .
C126 C059 C201 C103 1(3) . . . .
C078 C059 C201 C103 -140.7(16) . . . .
C126 C059 C201 C077 139.8(17) . . . .
C078 C059 C201 C077 -1.7(19) . . . .
C074 C193 C202 C242 3(3) . . . .
C147 C108 C203 C121 8(2) . . . .
C146 C121 C203 C108 -10(2) . . . .
C185 C121 C203 C108 171.0(15) . . . .
C187 C083 C204 C250 5(3) . . . .
C187 C083 C204 C128 -179.6(18) . . . .
C209 C088 C205 C210 -1(3) . . . .
C209 C088 C205 C136 -177.8(17) . . . .
C145 C100 C206 C225 4(2) . . . .
C087 C100 C206 C225 -171.3(17) . . . .
C050 C069 C207 C076 -5(2) . . . .
O11 C069 C207 C076 171.3(14) . . . .
C050 C069 C207 C139 175.1(14) . . . .
O11 C069 C207 C139 -8(2) . . . .
C177 C076 C207 C069 -3(2) . . . .
C177 C076 C207 C139 177.0(16) . . . .
C222 C131 C208 C086 -138.6(17) . . . .
C180 C131 C208 C086 2(2) . . . .
C222 C131 C208 C182 -3(2) . . . .
C180 C131 C208 C182 138.2(17) . . . .
C115 C086 C208 C131 -2(2) . . . .
C094 C086 C208 C131 142.4(16) . . . .
C115 C086 C208 C182 -143.8(16) . . . .
C094 C086 C208 C182 0.3(18) . . . .
C169 C182 C208 C131 3(2) . . . .
C164 C182 C208 C131 -140.3(17) . . . .
C169 C182 C208 C086 144.0(15) . . . .
C164 C182 C208 C086 0.3(18) . . . .
C219 C192 C209 C088 -8(3) . . . .
C205 C088 C209 C192 5(3) . . . .
C088 C205 C210 C219 0(3) . . . .
C136 C205 C210 C219 177.5(17) . . . .
C138 C081 C211 C156 -139.6(18) . . . .
C142 C081 C211 C156 -4(2) . . . .
C138 C081 C211 C155 5(3) . . . .
C142 C081 C211 C155 140.4(16) . . . .
C079 C156 C211 C081 4(3) . . . .
C102 C156 C211 C081 144.5(17) . . . .
C079 C156 C211 C155 -144.2(16) . . . .
C102 C156 C211 C155 -3.8(19) . . . .
C183 C155 C211 C081 -5(2) . . . .
C091 C155 C211 C081 -146.8(17) . . . .
C183 C155 C211 C156 144.3(16) . . . .
C091 C155 C211 C156 2.4(19) . . . .
C181 C140 C213 C149 -176.1(16) . . . .
C181 C140 C213 C223 5(2) . . . .
C083 C187 C214 C235 -1(3) . . . .
C239 C157 C216 C244 4(4) . . . .
C166 C157 C216 C244 -176(2) . . . .
C193 C074 C217 C234 1(3) . . . .
C044 C074 C217 C234 -176.3(18) . . . .
C246 C148 C218 C241 -1(3) . . . .
C178 C148 C218 C241 176.6(19) . . . .
C209 C192 C219 C210 8(3) . . . .
C205 C210 C219 C192 -4(3) . . . .
C169 C129 C222 C131 -2(3) . . . .
C123 C129 C222 C131 137.7(18) . . . .
C169 C129 C222 C158 -140.9(18) . . . .
C123 C129 C222 C158 -2(2) . . . .
C208 C131 C222 C129 2(3) . . . .
C180 C131 C222 C129 -142.4(17) . . . .
C208 C131 C222 C158 145.6(16) . . . .
C180 C131 C222 C158 1(2) . . . .
C190 C158 C222 C129 3(3) . . . .
C097 C158 C222 C129 142.4(17) . . . .
C190 C158 C222 C131 -141.9(17) . . . .
C097 C158 C222 C131 -2.8(19) . . . .
C232 C215 C223 C213 5(3) . . . .
C149 C213 C223 C215 175.4(18) . . . .
C140 C213 C223 C215 -6(3) . . . .
C229 C191 C224 C195 -3(3) . . . .
C189 C195 C224 C191 4(3) . . . .
C154 C195 C224 C191 -175.5(18) . . . .
C172 C194 C225 C206 5(3) . . . .
C100 C206 C225 C194 -6(3) . . . .
C243 C105 C226 C236 1(3) . . . .
C159 C105 C226 C236 -179.4(19) . . . .
C134 C101 C228 O5 -166.4(16) . . . .
P005 C101 C228 O5 6(2) . . . .
C134 C101 C228 C110 7(3) . . . .
P005 C101 C228 C110 178.9(12) . . . .
C141 O5 C228 C101 36(2) . . . .
C141 O5 C228 C110 -136.8(15) . . . .
C130 C110 C228 C101 5(2) . . . .
C173 C110 C228 C101 -173.0(16) . . . .
C130 C110 C228 O5 178.8(15) . . . .
C173 C110 C228 O5 1(2) . . . .
C224 C191 C229 C238 -1(3) . . . .
C256 C198 C230 C200 -178(2) . . . .
C256 C198 C230 C257 -8(4) . . . .
C252 C221 C231 C233 11(3) . . . .
C140 C181 C232 C215 4(3) . . . .
C223 C215 C232 C181 -4(3) . . . .
C221 C231 C233 C188 -6(3) . . . .
C247 C188 C233 C231 0(3) . . . .
C074 C217 C234 C242 -5(3) . . . .
C187 C214 C235 C250 1(3) . . . .
C105 C226 C236 C254 2(3) . . . .
C191 C229 C238 C189 3(3) . . . .
C195 C189 C238 C229 -1(3) . . . .
C216 C157 C239 C253 0(4) . . . .
C166 C157 C239 C253 180(2) . . . .
C245 C240 C241 C218 -4(3) . . . .
C148 C218 C241 C240 5(3) . . . .
C217 C234 C242 C202 8(4) . . . .
C193 C202 C242 C234 -7(4) . . . .
C159 C105 C243 C175 179.2(19) . . . .
C226 C105 C243 C175 -2(3) . . . .
C254 C175 C243 C105 -2(3) . . . .
C253 C227 C244 C216 0(4) . . . .
C157 C216 C244 C227 -4(3) . . . .
C241 C240 C245 C246 -1(3) . . . .
C240 C245 C246 C148 6(3) . . . .
C218 C148 C246 C245 -5(3) . . . .
C178 C148 C246 C245 178(2) . . . .
C233 C188 C247 C252 1(3) . . . .
C233 C188 C247 C199 -170.7(19) . . . .
C184 C133 C248 C258 -1(3) . . . .
C083 C204 C250 C235 -5(3) . . . .
C128 C204 C250 C235 179.9(18) . . . .
C214 C235 C250 C204 2(3) . . . .
C188 C247 C252 C221 3(3) . . . .
C199 C247 C252 C221 175.3(19) . . . .
C231 C221 C252 C247 -9(3) . . . .
C157 C239 C253 C227 -4(3) . . . .
C244 C227 C253 C239 4(4) . . . .
C226 C236 C254 C175 -6(3) . . . .
C243 C175 C254 C236 6(3) . . . .
C212 C184 C255 C237 -179(2) . . . .
C133 C184 C255 C237 5(3) . . . .
C258 C237 C255 C184 -4(4) . . . .
C230 C198 C256 C260 4(4) . . . .
C260 C251 C257 C230 -4(4) . . . .
C198 C230 C257 C251 8(4) . . . .
C200 C230 C257 C251 178(2) . . . .
C255 C237 C258 C248 1(4) . . . .
C133 C248 C258 C237 2(4) . . . .
C257 C251 C260 C256 0(4) . . . .
C198 C256 C260 C251 1(3) . . . .
